data_7720934
loop_
_publ_author_name
'Svensson, Fredric G.'
'Greijer, Bj&#xf6;rn H'
'Guerin, Timothe'
'Agback, Tatiana'
'Agback, Peter'
'Kessler, Vadim G.'

_publ_section_title
;
 Molecular mechanisms behind the potential genotoxicity of metal oxide
 nanoparticles: nucleoside deglycosylation pathway.
;
_journal_issue 21
_journal_name_full 'Dalton transactions (Cambridge, England : 2003)'
_journal_page_first 8161
_journal_page_last 8172
_journal_paper_doi 10.1039/d6dt00402d
_journal_volume 55
_journal_year 2026
_chemical_absolute_configuration rm
_chemical_formula_sum 'C53 H94 N16 O121 Si2 W24'
_chemical_formula_weight 7360.02
_space_group_crystal_system triclinic
_space_group_IT_number 1
_space_group_name_Hall 'P 1'
_space_group_name_H-M_alt 'P 1'
_atom_sites_solution_hydrogens geom
_audit_creation_method SHELXL-2019/1
_audit_update_record
;
2026-02-10 deposited with the CCDC.	2026-04-27 downloaded from the CCDC.
;
_cell_angle_alpha 94.428(15)
_cell_angle_beta 90.250(15)
_cell_angle_gamma 112.309(14)
_cell_formula_units_Z 1
_cell_length_a 13.097(5)
_cell_length_b 13.156(5)
_cell_length_c 23.538(9)
_cell_measurement_reflns_used 8512
_cell_measurement_temperature 293(2)
_cell_measurement_theta_max 33.40
_cell_measurement_theta_min 2.46
_cell_volume 3738(3)
_computing_cell_refinement 'Bruker SAINT'
_computing_data_collection 'Bruker APEX2'
_computing_data_reduction 'Bruker SAINT'
_computing_molecular_graphics 'Bruker SHELXTL'
_computing_publication_material 'Bruker SHELXTL'
_computing_structure_refinement 'SHELXL-2019/1 (Sheldrick, 2019)'
_computing_structure_solution 'SHELXS-97 (Sheldrick 2008)'
_diffrn_ambient_temperature 293(2)
_diffrn_measured_fraction_theta_full 0.992
_diffrn_measured_fraction_theta_max 0.923
_diffrn_measurement_device_type 'Bruker D8 Quest ECO'
_diffrn_measurement_method 'Phi and omega scan'
_diffrn_radiation_type MoK\a
_diffrn_radiation_wavelength 0.71076
_diffrn_reflns_av_R_equivalents 0.0426
_diffrn_reflns_av_unetI/netI 0.0869
_diffrn_reflns_Laue_measured_fraction_full 0.992
_diffrn_reflns_Laue_measured_fraction_max 0.923
_diffrn_reflns_limit_h_max 21
_diffrn_reflns_limit_h_min -20
_diffrn_reflns_limit_k_max 20
_diffrn_reflns_limit_k_min -20
_diffrn_reflns_limit_l_max 36
_diffrn_reflns_limit_l_min -37
_diffrn_reflns_number 78507
_diffrn_reflns_point_group_measured_fraction_full 0.981
_diffrn_reflns_point_group_measured_fraction_max 0.851
_diffrn_reflns_theta_full 25.243
_diffrn_reflns_theta_max 34.979
_diffrn_reflns_theta_min 2.311
_diffrn_source 'sealed tube'
_exptl_absorpt_coefficient_mu 18.510
_exptl_absorpt_correction_T_max 0.525
_exptl_absorpt_correction_T_min 0.119
_exptl_absorpt_correction_type multi-scan
_exptl_absorpt_process_details 'Bruker SADABS'
_exptl_crystal_colour colorless
_exptl_crystal_density_diffrn 3.269
_exptl_crystal_density_meas ?
_exptl_crystal_density_method 'not meausred'
_exptl_crystal_description needle
_exptl_crystal_F_000 3296
_exptl_crystal_size_max 0.200
_exptl_crystal_size_mid 0.060
_exptl_crystal_size_min 0.040
_exptl_transmission_factor_max 0.525
_exptl_transmission_factor_min 0.119
_refine_diff_density_max 3.407
_refine_diff_density_min -2.143
_refine_diff_density_rms 0.305
_refine_ls_abs_structure_details
;
 Flack x determined using 17747 quotients [(I+)-(I-)]/[(I+)+(I-)]
 (Parsons, Flack and Wagner, Acta Cryst. B69 (2013) 249-259).
;
_refine_ls_abs_structure_Flack 0.045(6)
_refine_ls_extinction_method none
_refine_ls_goodness_of_fit_ref 1.009
_refine_ls_hydrogen_treatment constr
_refine_ls_matrix_type full
_refine_ls_number_parameters 2072
_refine_ls_number_reflns 55907
_refine_ls_number_restraints 45
_refine_ls_restrained_S_all 1.009
_refine_ls_R_factor_all 0.0602
_refine_ls_R_factor_gt 0.0470
_refine_ls_shift/su_max 0.001
_refine_ls_shift/su_mean 0.000
_refine_ls_structure_factor_coef Fsqd
_refine_ls_weighting_details 'w=1/[\s^2^(Fo^2^)+(0.0264P)^2^] where P=(Fo^2^+2Fc^2^)/3'
_refine_ls_weighting_scheme calc
_refine_ls_wR_factor_gt 0.1005
_refine_ls_wR_factor_ref 0.1061
_reflns_Friedel_coverage 0.843
_reflns_Friedel_fraction_full 0.970
_reflns_Friedel_fraction_max 0.778
_reflns_number_gt 46557
_reflns_number_total 55907
_reflns_threshold_expression 'I > 2\s(I)'
_cod_data_source_file d6dt00402d2.cif
_cod_data_source_block SiWCytDop_250813_0m_a
_cod_depositor_comments
;
The following automatic conversions were performed:

data item '_exptl_absorpt_correction_type' value 'Multi-scan' was
changed to 'multi-scan' in accordance with the
/home/data/users/saulius/crontab/automatic-downloads/rss-feeds/RSC/lib/dictionaries/cif_core.dic
dictionary named 'cif_core.dic' version 2.4.2 last updated on
2011-04-26.

data item '_exptl_crystal_density_meas' value 'not measured' was
changed to '?' -- the value is perceived as not measured.

Automatic conversion script
Id: cif_fix_values 8170 2020-07-09 18:12:32Z antanas 

 Adding full bibliography for 7720929--7720934.cif.
;
_cod_database_code 7720934
_shelx_shelxl_version_number 2019/1
_shelx_space_group_comment
;
The symmetry employed for this shelxl refinement is uniquely defined
by the following loop, which should always be used as a source of
symmetry information in preference to the above space-group names.
They are only intended as comments.
;
_shelx_estimated_absorpt_t_min 0.119
_shelx_estimated_absorpt_t_max 0.525
_exptl_absorpt_special_details 'Bruker SADABS'

loop_
_space_group_symop_operation_xyz
'x, y, z'

loop_
_atom_site_label
_atom_site_type_symbol
_atom_site_fract_x
_atom_site_fract_y
_atom_site_fract_z
_atom_site_U_iso_or_equiv
_atom_site_adp_type
_atom_site_occupancy
_atom_site_site_symmetry_order
_atom_site_calc_flag
_atom_site_refinement_flags_posn
_atom_site_refinement_flags_adp
_atom_site_refinement_flags_occupancy
_atom_site_disorder_assembly
_atom_site_disorder_group
W1 W 0.29548(5) 0.98570(4) 0.90341(3) 0.02286(11) Uani 1 1 d . . . . .
W1A W 0.76685(5) 0.50302(4) 0.40430(2) 0.02083(11) Uani 1 1 d . . . . .
W2 W 0.10828(5) 0.74013(5) 0.93736(2) 0.02216(11) Uani 1 1 d . . . . .
W2A W 0.76275(5) 0.13222(5) 0.43442(2) 0.02184(11) Uani 1 1 d . . . . .
W3A W 0.56039(4) 0.26747(4) 0.43581(2) 0.01984(10) Uani 1 1 d . . . . .
W4A W 0.53322(4) 0.39762(4) 0.32193(3) 0.02043(11) Uani 1 1 d . . . . .
W3 W 0.45726(5) 0.99614(4) 0.77357(3) 0.02273(11) Uani 1 1 d . . . . .
W5A W 0.50648(5) 0.00947(4) 0.34298(3) 0.02150(11) Uani 1 1 d . . . . .
W6A W 0.96830(4) 0.36661(5) 0.40230(2) 0.02222(11) Uani 1 1 d . . . . .
W4 W 0.32888(5) 0.62750(5) 0.93770(2) 0.02313(11) Uani 1 1 d . . . . .
W5 W 0.51341(5) 0.86973(5) 0.90002(3) 0.02316(11) Uani 1 1 d . . . . .
W7A W 0.47519(4) 0.14006(5) 0.22954(2) 0.02215(11) Uani 1 1 d . . . . .
W8A W 0.93231(5) 0.50751(5) 0.27645(3) 0.02335(12) Uani 1 1 d . . . . .
W6 W 0.06357(5) 0.85832(5) 0.82192(3) 0.02281(11) Uani 1 1 d . . . . .
W7 W 0.02138(5) 0.59786(5) 0.73347(3) 0.02328(11) Uani 1 1 d . . . . .
W9A W 0.91133(5) 0.13011(5) 0.31744(3) 0.02457(12) Uani 1 1 d . . . . .
W8 W 0.42554(5) 0.76353(5) 0.69244(2) 0.02339(11) Uani 1 1 d . . . . .
W9 W 0.22539(5) 0.86500(5) 0.69207(2) 0.02253(11) Uani 1 1 d . . . . .
W10A W 0.65441(5) 0.01190(5) 0.22599(3) 0.02468(12) Uani 1 1 d . . . . .
W11A W 0.69875(5) 0.39962(5) 0.19453(2) 0.02442(12) Uani 1 1 d . . . . .
W10 W 0.47552(5) 0.63357(5) 0.81963(3) 0.02239(11) Uani 1 1 d . . . . .
W11 W 0.07255(5) 0.48238(4) 0.84867(3) 0.02361(12) Uani 1 1 d . . . . .
W12A W 0.87904(5) 0.27298(5) 0.19151(3) 0.02562(12) Uani 1 1 d . . . . .
W12 W 0.21910(5) 0.49425(4) 0.73018(3) 0.02342(11) Uani 1 1 d . . . . .
Si1A Si 0.7207(3) 0.2615(3) 0.31490(14) 0.0110(5) Uani 1 1 d . . . . .
Si1 Si 0.2679(3) 0.7426(3) 0.81562(15) 0.0119(6) Uani 1 1 d . . . . .
O4 O -0.0455(10) 0.8998(9) 0.8094(5) 0.035(3) Uani 1 1 d . . . . .
O41A O 0.6757(8) 0.2162(9) 0.4542(4) 0.025(2) Uani 1 1 d . . . . .
O1A O 0.7799(8) 0.0375(9) 0.2788(4) 0.027(2) Uani 1 1 d . . . . .
O2A O 0.8698(8) 0.4383(8) 0.4241(4) 0.024(2) Uani 1 1 d . . . . .
O5 O 0.5222(8) 0.9412(8) 0.8313(4) 0.024(2) Uani 1 1 d . . . . .
O3A O 0.9386(9) 0.2236(9) 0.2550(4) 0.029(2) Uani 1 1 d . . . . .
O6 O 0.3688(8) 1.0210(8) 0.8321(4) 0.027(2) Uani 1 1 d . . . . .
O7 O 0.4067(8) 0.9330(8) 0.9222(5) 0.027(2) Uani 1 1 d . . . . .
O8 O 0.4874(8) 0.7180(8) 0.7545(4) 0.026(2) Uani 1 1 d . . . . .
O4A O 0.6381(8) 0.0345(8) 0.3886(4) 0.024(2) Uani 1 1 d . . . . .
O5A O 0.8460(8) 0.5369(8) 0.3344(5) 0.026(2) Uani 1 1 d . . . . .
O6A O 0.9842(8) 0.4410(9) 0.3336(4) 0.025(2) Uani 1 1 d . . . . .
O7A O 0.4955(8) 0.1322(8) 0.3883(4) 0.0233(19) Uani 1 1 d . . . . .
O9 O 0.1467(8) 0.8981(8) 0.7566(4) 0.025(2) Uani 1 1 d . . . . .
O10 O 0.3075(8) 0.6201(8) 0.6914(4) 0.026(2) Uani 1 1 d . . . . .
O8A O 0.7558(8) 0.1370(9) 0.1910(5) 0.031(2) Uani 1 1 d . . . . .
O9A O 0.4669(8) 0.2538(8) 0.2836(4) 0.027(2) Uani 1 1 d . . . . .
O10A O 0.5820(8) 0.2554(8) 0.1931(4) 0.024(2) Uani 1 1 d . . . . .
O11 O 0.3435(8) 0.5299(8) 0.7813(4) 0.026(2) Uani 1 1 d . . . . .
O11A O 0.4766(7) 0.3289(8) 0.3912(4) 0.0215(19) Uani 1 1 d . . . . .
O12 O 0.1210(8) 0.7146(8) 0.6937(4) 0.024(2) Uani 1 1 d . . . . .
O12A O 0.9971(11) 0.0606(11) 0.3051(6) 0.046(3) Uani 1 1 d . . . . .
O14A O 0.4122(9) -0.0999(8) 0.3729(5) 0.032(2) Uani 1 1 d . . . . .
O13 O 0.2325(9) 0.7030(8) 0.9552(4) 0.025(2) Uani 1 1 d . . . . .
O15A O 0.4834(9) 0.2394(9) 0.4948(5) 0.030(2) Uani 1 1 d . . . . .
O16A O 0.8546(8) 0.0738(9) 0.3894(5) 0.028(2) Uani 1 1 d . . . . .
O14 O 0.0514(8) 0.6010(8) 0.8932(4) 0.027(2) Uani 1 1 d . . . . .
O17A O 0.3595(9) 0.1132(9) 0.1881(5) 0.032(2) Uani 1 1 d . . . . .
O18A O 0.4144(8) 0.0350(8) 0.2859(4) 0.024(2) Uani 1 1 d . . . . .
O15 O 0.0887(8) 0.5037(9) 0.6976(4) 0.025(2) Uani 1 1 d . . . . .
O16 O 0.5690(9) 0.7665(9) 0.8626(5) 0.029(2) Uani 1 1 d . . . . .
O17 O 0.5557(9) 1.1258(8) 0.7700(4) 0.029(2) Uani 1 1 d . . . . .
O18 O 0.0155(9) 0.7909(9) 0.8933(5) 0.029(2) Uani 1 1 d . . . . .
O19 O 0.3254(11) 0.5616(9) 0.9974(5) 0.039(3) Uani 1 1 d . . . . .
O19A O 0.7892(8) 0.3362(9) 0.1523(4) 0.029(2) Uani 1 1 d . . . . .
O20A O 0.6256(8) 0.4353(8) 0.2564(5) 0.030(2) Uani 1 1 d . . . . .
O20 O 0.2000(9) 0.8951(9) 0.9566(4) 0.030(2) Uani 1 1 d . . . . .
O21 O 0.0087(8) 0.7100(8) 0.7847(4) 0.026(2) Uani 1 1 d . . . . .
O21A O 0.6644(8) 0.4166(8) 0.4573(4) 0.025(2) Uani 1 1 d . . . . .
O22 O 0.1639(8) 0.9875(8) 0.8655(5) 0.026(2) Uani 1 1 d . . . . .
O23 O 0.3397(10) 1.1137(8) 0.9404(5) 0.032(2) Uani 1 1 d . . . . .
O24 O 0.1291(9) 0.4126(7) 0.7897(4) 0.026(2) Uani 1 1 d . . . . .
O22A O 1.0883(8) 0.4496(9) 0.4403(5) 0.032(2) Uani 1 1 d . . . . .
O25 O 0.0323(9) 0.7106(9) 0.9976(5) 0.031(2) Uani 1 1 d . . . . .
O26 O 0.3258(9) 0.8108(8) 0.6519(4) 0.026(2) Uani 1 1 d . . . . .
O23A O 0.9532(10) 0.2526(11) 0.1354(5) 0.039(3) Uani 1 1 d . . . . .
O27 O 0.4540(9) 0.7633(9) 0.9559(4) 0.029(2) Uani 1 1 d . . . . .
O28 O 0.4231(8) 0.5747(8) 0.8907(4) 0.026(2) Uani 1 1 d . . . . .
O24A O 0.6551(9) 0.4568(10) 0.1411(5) 0.036(3) Uani 1 1 d . . . . .
O29 O -0.0284(8) 0.4954(8) 0.7916(5) 0.028(2) Uani 1 1 d . . . . .
O30 O 0.3517(8) 0.9967(8) 0.7162(4) 0.026(2) Uani 1 1 d . . . . .
C02B C 0.5343(13) -0.2547(11) 0.4158(7) 0.032(3) Uani 1 1 d . . . . .
H02A H 0.477063 -0.227867 0.405303 0.039 Uiso 1 1 calc R U . . .
O31 O 0.5028(10) 0.7443(10) 0.6371(5) 0.036(3) Uani 1 1 d . . . . .
O25A O 0.8311(8) 0.5208(9) 0.2206(4) 0.027(2) Uani 1 1 d . . . . .
O26A O 0.7854(8) 0.3342(8) 0.2629(4) 0.0204(18) Uani 1 1 d . . . . .
O32 O -0.0162(10) 0.3726(9) 0.8809(5) 0.036(3) Uani 1 1 d . . . . .
O33 O 0.5653(9) 0.5704(9) 0.8033(5) 0.032(2) Uani 1 1 d . . . . .
O27A O 1.0158(8) 0.2615(9) 0.3620(4) 0.027(2) Uani 1 1 d . . . . .
O28A O 0.7551(10) 0.0603(9) 0.4935(5) 0.035(3) Uani 1 1 d . . . . .
O29A O 1.0412(9) 0.6323(10) 0.2747(5) 0.038(3) Uani 1 1 d . . . . .
O30A O 0.5590(9) -0.0657(8) 0.2829(4) 0.025(2) Uani 1 1 d . . . . .
O34 O 0.6316(9) 0.9579(10) 0.9392(5) 0.035(3) Uani 1 1 d . . . . .
O31A O 0.6396(8) 0.5170(8) 0.3672(4) 0.0226(19) Uani 1 1 d . . . . .
O32A O 0.4336(9) 0.4504(9) 0.3088(5) 0.030(2) Uani 1 1 d . . . . .
O33A O 0.8976(8) 0.2597(8) 0.4544(4) 0.027(2) Uani 1 1 d . . . . .
O35 O -0.0975(9) 0.5568(10) 0.6925(5) 0.035(3) Uani 1 1 d . . . . .
O36 O 0.5092(9) 0.9137(9) 0.7153(5) 0.029(2) Uani 1 1 d . . . . .
C2B C 0.0857(16) 0.5171(14) 1.0747(8) 0.040(4) Uani 1 1 d . . . . .
O34A O 0.5325(8) 0.0375(8) 0.1930(4) 0.026(2) Uani 1 1 d . . . . .
O35A O 0.9761(8) 0.4214(9) 0.2185(4) 0.026(2) Uani 1 1 d . . . . .
O36A O 0.8164(9) 0.6276(9) 0.4438(5) 0.034(3) Uani 1 1 d . . . . .
O37 O 0.2031(8) 0.5209(8) 0.8933(4) 0.026(2) Uani 1 1 d . . . . .
O38 O 0.1708(10) 0.9074(9) 0.6358(5) 0.035(3) Uani 1 1 d . . . . .
O37A O 0.6659(7) 0.3322(7) 0.3539(4) 0.0150(16) Uani 1 1 d . . . . .
O39 O 0.2296(9) 0.3894(9) 0.6858(5) 0.036(3) Uani 1 1 d . . . . .
O5B O -0.1328(10) 0.6047(11) 1.0958(5) 0.044(3) Uani 1 1 d . . . . .
O38A O 0.6560(10) -0.0972(9) 0.1821(5) 0.037(3) Uani 1 1 d . . . . .
O39A O 0.8079(7) 0.2318(8) 0.3540(4) 0.0202(18) Uani 1 1 d . . . . .
N3G N 0.5856(13) 0.0221(14) 0.5904(7) 0.050(4) Uani 1 1 d . . . . .
H3G1 H 0.608504 -0.023430 0.569085 0.074 Uiso 1 1 calc R U . . .
H3G2 H 0.636354 0.090378 0.591370 0.074 Uiso 1 1 calc R U . . .
H3G3 H 0.574964 0.001006 0.625602 0.074 Uiso 1 1 calc R U . . .
O1 O 0.3226(7) 0.8150(8) 0.7625(4) 0.0221(19) Uani 1 1 d . . . . .
O2 O 0.2057(8) 0.8074(8) 0.8555(4) 0.0209(18) Uani 1 1 d . . . . .
O3 O 0.1776(7) 0.6225(7) 0.7904(4) 0.0165(16) Uani 1 1 d . . . . .
O40A O 0.6246(8) 0.1485(7) 0.2890(4) 0.0199(18) Uani 1 1 d . . . . .
O140 O 0.3628(8) 0.7246(7) 0.8542(4) 0.0196(18) Uani 1 1 d . . . . .
N1G N 0.2892(10) 0.0038(11) 0.5283(5) 0.026(2) Uani 1 1 d . . . . .
O1F O 0.8726(11) 0.3081(10) 0.5839(5) 0.040(3) Uani 1 1 d . . . . .
O1G O 0.3008(10) 0.1402(10) 0.5969(5) 0.040(3) Uani 1 1 d . . . . .
O4C O 1.0386(12) 1.0588(10) 0.6754(6) 0.046(3) Uani 1 1 d . . . . .
N2G N 0.4406(10) 0.0816(10) 0.5924(5) 0.026(2) Uani 1 1 d . . . . .
N2C N 1.2208(11) 1.2373(10) 0.8486(6) 0.030(3) Uani 1 1 d . . . . .
O1E O 0.4568(11) -0.3146(10) 0.3053(5) 0.043(3) Uani 1 1 d . . . . .
O3G O -0.0461(11) -0.0350(11) 0.4595(6) 0.048(3) Uani 1 1 d . . . . .
H3GA H -0.103703 -0.081170 0.444985 0.073 Uiso 1 1 calc R U . . .
N1F N 0.7950(12) 0.4356(11) 0.5828(6) 0.031(3) Uani 1 1 d . . . . .
O4G O 0.1164(11) -0.1330(9) 0.4988(6) 0.041(3) Uani 1 1 d . . . . .
O1C O 1.0372(9) 1.1620(11) 0.8452(6) 0.046(3) Uani 1 1 d . . . . .
O5E O 0.5982(11) -0.1885(9) 0.4633(5) 0.040(3) Uani 1 1 d . . . . .
N1C N 1.1246(10) 1.1637(11) 0.7612(6) 0.031(3) Uani 1 1 d . . . . .
O2F O 0.6248(10) 0.2168(9) 0.6662(5) 0.040(3) Uani 1 1 d . . . . .
H2FA H 0.626027 0.201611 0.699322 0.061 Uiso 1 1 calc R U . . .
O4F O 0.6056(10) 0.3999(11) 0.5943(5) 0.038(3) Uani 1 1 d . . . . .
N1E N 0.6089(12) -0.2488(11) 0.3670(6) 0.033(3) Uani 1 1 d . . . . .
O3C O 0.7988(11) 1.0064(12) 0.6704(6) 0.058(4) Uani 1 1 d . . . . .
H3CA H 0.766722 0.972653 0.640575 0.087 Uiso 1 1 calc R U . . .
O2D O 0.4222(11) 1.3821(11) 0.9709(5) 0.045(3) Uani 1 1 d . . . . .
H2DA H 0.488908 1.416323 0.975858 0.068 Uiso 1 1 calc R U . . .
N2F N 0.9822(14) 0.4827(13) 0.5656(7) 0.044(4) Uani 1 1 d . . . . .
O3F O 0.5973(10) 0.3666(11) 0.7456(5) 0.040(3) Uani 1 1 d . . . . .
H3FA H 0.570146 0.408233 0.760789 0.060 Uiso 1 1 calc R U . . .
C8F C 0.5566(12) 0.4003(13) 0.6483(7) 0.030(3) Uani 1 1 d . . . . .
H8FA H 0.493293 0.330412 0.649735 0.035 Uiso 1 1 calc R U . . .
C1E C 0.5544(17) -0.2824(12) 0.3131(8) 0.039(4) Uani 1 1 d . . . . .
C7F C 0.6420(12) 0.4056(11) 0.6925(6) 0.026(3) Uani 1 1 d . . . . .
H7FA H 0.696949 0.481113 0.698836 0.031 Uiso 1 1 calc R U . . .
O1X O 0.7894(18) 0.6269(17) 0.8390(9) 0.099(7) Uani 1 1 d . U . . .
C1F C 0.8821(13) 0.4043(13) 0.5786(7) 0.029(3) Uani 1 1 d . . . . .
N3B N 0.0240(14) 0.5647(13) 1.0968(7) 0.044(4) Uani 1 1 d . . . . .
N3C N 1.4116(13) 1.3181(13) 0.8525(7) 0.048(4) Uani 1 1 d . . . . .
H3C1 H 1.392989 1.329046 0.888135 0.072 Uiso 1 1 calc R U . . .
H3C2 H 1.454591 1.279375 0.852252 0.072 Uiso 1 1 calc R U . . .
H3C3 H 1.448058 1.382798 0.838858 0.072 Uiso 1 1 calc R U . . .
C4C C 1.3228(14) 1.2337(14) 0.7642(7) 0.036(4) Uani 1 1 d . . . . .
H4CA H 1.388915 1.246322 0.746089 0.044 Uiso 1 1 calc R U . . .
O4B O -0.2959(11) 0.3216(9) 0.9996(5) 0.044(3) Uani 1 1 d . . . . .
C2G C 0.4935(14) 0.0199(15) 0.5685(7) 0.034(3) Uani 1 1 d . . . . .
C7C C 0.9463(13) 1.1697(14) 0.7221(7) 0.032(3) Uani 1 1 d . . . . .
H7CA H 0.992493 1.247606 0.719299 0.039 Uiso 1 1 calc R U . . .
O2C O 0.8656(12) 1.1537(12) 0.7634(6) 0.054(4) Uani 1 1 d . . . . .
H2CB H 0.892367 1.152204 0.794704 0.082 Uiso 1 1 calc R U . . .
O2X O -0.2222(10) 0.3151(11) 0.7913(6) 0.046(3) Uani 1 1 d . . . . .
C1G C 0.3400(13) 0.0796(11) 0.5745(6) 0.027(3) Uani 1 1 d . . . . .
O2E O 0.3752(12) -0.3850(15) 0.4571(7) 0.069(5) Uani 1 1 d . . . . .
H2EA H 0.330534 -0.388493 0.431758 0.103 Uiso 1 1 calc R U . . .
C3B C -0.0844(16) 0.5503(13) 1.0766(7) 0.038(4) Uani 1 1 d . . . . .
N2A N 1.4895(16) 0.9473(13) 0.0694(7) 0.049(4) Uani 1 1 d . . . . .
C4F C 0.8140(15) 0.5443(14) 0.5752(7) 0.036(4) Uani 1 1 d . . . . .
H4FA H 0.754557 0.566088 0.579779 0.043 Uiso 1 1 calc R U . . .
O4E O 0.7371(13) -0.1012(11) 0.5632(6) 0.055(4) Uani 1 1 d . . . . .
C6F C 0.6932(14) 0.3323(12) 0.6624(6) 0.030(3) Uani 1 1 d . . . . .
H6FA H 0.769188 0.350295 0.676328 0.036 Uiso 1 1 calc R U . . .
N3E N 0.6247(15) -0.2798(13) 0.2675(7) 0.048(4) Uani 1 1 d . . . . .
C6G C 0.1536(13) 0.0349(12) 0.4561(7) 0.032(3) Uani 1 1 d . . . . .
H6GA H 0.212148 0.036807 0.429916 0.038 Uiso 1 1 calc R U . . .
O5C O 1.0122(14) 1.1843(13) 0.5438(6) 0.059(4) Uani 1 1 d . . . . .
H5CA H 1.048813 1.237356 0.526555 0.088 Uiso 1 1 calc R U . . .
O2G O 0.1552(10) 0.1390(10) 0.4675(6) 0.049(4) Uani 1 1 d . . . . .
H2GB H 0.147280 0.163720 0.437538 0.073 Uiso 1 1 calc R U . . .
C5F C 0.6883(13) 0.3550(14) 0.5994(7) 0.031(3) Uani 1 1 d . . . . .
H5FA H 0.668117 0.286103 0.574857 0.038 Uiso 1 1 calc R U . . .
O2B O -0.3586(11) 0.5255(12) 0.9846(7) 0.061(4) Uani 1 1 d . . . . .
H2BA H -0.346246 0.568395 1.013327 0.091 Uiso 1 1 calc R U . . .
N1D N 0.1816(15) 1.3856(15) 1.2790(7) 0.058(5) Uani 1 1 d . . . . .
H1D1 H 0.186389 1.449513 1.296841 0.087 Uiso 1 1 calc R U . . .
H1D2 H 0.111150 1.339686 1.275573 0.087 Uiso 1 1 calc R U . . .
H1D3 H 0.219693 1.356301 1.299037 0.087 Uiso 1 1 calc R U . . .
C5C C 1.1212(14) 1.1841(13) 0.8194(7) 0.032(3) Uani 1 1 d . . . . .
N1A N 1.6306(16) 1.1100(16) 0.0492(8) 0.064(6) Uani 1 1 d . . . . .
H1A1 H 1.644662 1.180059 0.043589 0.095 Uiso 1 1 calc R U . . .
H1A2 H 1.671436 1.107126 0.078945 0.095 Uiso 1 1 calc R U . . .
H1A3 H 1.646933 1.076645 0.018285 0.095 Uiso 1 1 calc R U . . .
O5F O 0.6071(12) 0.5965(12) 0.6534(6) 0.055(4) Uani 1 1 d . . . . .
H5FB H 0.584670 0.647006 0.655701 0.082 Uiso 1 1 calc R U . . .
C10C C 1.0609(14) 1.1948(15) 0.5995(8) 0.040(4) Uani 1 1 d . . . . .
H10B H 1.061989 1.260733 0.621501 0.048 Uiso 1 1 calc R U . . .
H10C H 1.135607 1.196860 0.597593 0.048 Uiso 1 1 calc R U . . .
O3AX O 1.1413(12) 0.7386(10) 0.1756(6) 0.054(4) Uani 1 1 d . . . . .
H3AA H 1.138632 0.728675 0.209637 0.082 Uiso 1 1 calc R U . . .
O1D O 0.1995(11) 1.2655(13) 0.9747(6) 0.056(4) Uani 1 1 d . . . . .
C6E C 0.5644(15) -0.3677(14) 0.4816(7) 0.037(4) Uani 1 1 d . . . . .
H6EA H 0.629502 -0.376254 0.465002 0.044 Uiso 1 1 calc R U . . .
O3B O -0.3504(11) 0.4326(11) 0.8740(7) 0.058(4) Uani 1 1 d . . . . .
H3BB H -0.358433 0.386523 0.847117 0.088 Uiso 1 1 calc R U . . .
O3X O 1.2362(13) 0.2425(17) 0.3543(8) 0.084(6) Uani 1 1 d . . . . .
C3C C 1.3221(14) 1.2634(15) 0.8207(8) 0.037(4) Uani 1 1 d . . . . .
O6X O -0.2441(14) 0.7334(14) 0.7419(7) 0.014(4) Uani 0.46(2) 1 d . . P A 1
C10B C -0.2862(14) 0.4174(14) 0.9167(7) 0.037(4) Uani 1 1 d . . . . .
H10A H -0.216475 0.417873 0.901491 0.045 Uiso 1 1 calc R U . . .
N1B N -0.1257(12) 0.4646(11) 1.0357(6) 0.036(3) Uani 1 1 d . . . . .
O4X O 0.7285(11) 0.9127(13) 0.7687(8) 0.018(4) Uani 0.54(2) 1 d . . P A 2
C1A C 1.3824(19) 0.8826(17) 0.0846(9) 0.051(5) Uani 1 1 d . . . . .
N3A N 1.3080(16) 0.9375(13) 0.0854(7) 0.052(5) Uani 1 1 d . . . . .
N3F N 1.1031(15) 0.6544(14) 0.5470(8) 0.055(5) Uani 1 1 d . . . . .
H3F1 H 1.104827 0.721293 0.541630 0.083 Uiso 1 1 calc R U . . .
H3F2 H 1.146923 0.658802 0.576847 0.083 Uiso 1 1 calc R U . . .
H3F3 H 1.126463 0.627677 0.516018 0.083 Uiso 1 1 calc R U . . .
C6A C 1.1896(15) 0.8529(13) 0.1691(8) 0.042(4) Uani 1 1 d . . . . .
H6AA H 1.262844 0.886848 0.188120 0.050 Uiso 1 1 calc R U . . .
C2F C 1.0011(17) 0.5885(14) 0.5565(8) 0.042(4) Uani 1 1 d . . . . .
C6B C -0.2459(14) 0.4367(14) 1.0195(8) 0.046(5) Uani 1 1 d . . . . .
H6BA H -0.283786 0.450267 1.053349 0.055 Uiso 1 1 calc R U . . .
C7G C 0.0448(12) -0.0470(13) 0.4319(8) 0.035(4) Uani 1 1 d . . . . .
H7GA H 0.038584 -0.044281 0.390587 0.042 Uiso 1 1 calc R U . . .
O5X O 1.2478(12) 0.5928(15) 0.3492(8) 0.077(5) Uani 1 1 d . . . . .
C9F C 0.5152(15) 0.4932(16) 0.6533(9) 0.044(4) Uani 1 1 d . . . . .
H9FA H 0.464616 0.485040 0.621449 0.052 Uiso 1 1 calc R U . . .
H9FB H 0.475783 0.490819 0.688258 0.052 Uiso 1 1 calc R U . . .
C4B C 0.0407(18) 0.4380(16) 1.0265(8) 0.052(5) Uani 1 1 d . . . . .
H4BA H 0.083358 0.405454 1.006750 0.062 Uiso 1 1 calc R U . . .
C4G C 0.3415(15) -0.0527(15) 0.4988(7) 0.038(4) Uani 1 1 d . . . . .
H4GA H 0.309295 -0.092182 0.464520 0.046 Uiso 1 1 calc R U . . .
O3E O 0.5189(15) -0.4488(14) 0.5216(8) 0.079(5) Uani 1 1 d . U . . .
H3EB H 0.566088 -0.441973 0.546240 0.118 Uiso 1 1 calc R U . . .
O2AX O 1.1279(14) 0.9260(13) 0.0904(6) 0.061(4) Uani 1 1 d . . . . .
C5E C 0.4802(16) -0.3740(14) 0.4323(8) 0.040(4) Uani 1 1 d . . . . .
H5EA H 0.473786 -0.429905 0.400951 0.048 Uiso 1 1 calc R U . . .
C5G C 0.1694(12) -0.0157(12) 0.5119(7) 0.031(3) Uani 1 1 d . . . . .
H5GA H 0.134158 0.008822 0.543821 0.037 Uiso 1 1 calc R U . . .
O1AX O 1.3589(13) 0.7882(12) 0.0980(7) 0.064(4) Uani 1 1 d . . . . .
C3E C 0.7416(18) -0.2387(15) 0.2747(8) 0.044(4) Uani 1 1 d . . . . .
C8B C -0.3506(13) 0.3061(13) 0.9416(7) 0.034(3) Uani 1 1 d . . . . .
H8BA H -0.426816 0.300206 0.946793 0.040 Uiso 1 1 calc R U . . .
C1D C 0.2730(14) 1.3145(16) 1.1303(8) 0.040(4) Uani 1 1 d . . . . .
C3F C 0.9098(16) 0.6209(13) 0.5618(8) 0.040(4) Uani 1 1 d . . . . .
H3FB H 0.916385 0.692275 0.556264 0.048 Uiso 1 1 calc R U . . .
C6C C 1.0170(14) 1.0949(14) 0.7312(7) 0.037(4) Uani 1 1 d . . . . .
H6CA H 0.975614 1.031853 0.752583 0.044 Uiso 1 1 calc R U . . .
C4D C 0.3732(14) 1.3582(13) 1.0241(7) 0.033(3) Uani 1 1 d . . . . .
C11B C -0.2626(15) 0.5020(14) 0.9724(8) 0.039(4) Uani 1 1 d . . . . .
H11A H -0.197412 0.569425 0.968709 0.047 Uiso 1 1 calc R U . . .
C1C C 1.2263(14) 1.1861(14) 0.7353(8) 0.038(4) Uani 1 1 d . . . . .
H1CA H 1.226421 1.166950 0.696414 0.045 Uiso 1 1 calc R U . . .
C8D C 0.2295(15) 1.4053(16) 1.2194(7) 0.041(4) Uani 1 1 d . . . . .
H8DA H 0.305932 1.456325 1.223098 0.049 Uiso 1 1 calc R U . . .
H8DB H 0.188687 1.438377 1.197752 0.049 Uiso 1 1 calc R U . . .
C2E C 0.7903(19) -0.2039(15) 0.3291(10) 0.053(6) Uani 1 1 d . . . . .
H2EB H 0.866503 -0.178776 0.334785 0.064 Uiso 1 1 calc R U . . .
C4E C 0.7220(16) -0.2076(14) 0.3748(8) 0.041(4) Uani 1 1 d . . . . .
H4EB H 0.753393 -0.181790 0.411167 0.050 Uiso 1 1 calc R U . . .
C8G C 0.0495(16) -0.1557(15) 0.4463(9) 0.046(5) Uani 1 1 d . . . . .
H8GA H -0.023618 -0.214332 0.448452 0.055 Uiso 1 1 calc R U . . .
C2A C 1.522(2) 1.0583(16) 0.0598(8) 0.060(7) Uani 1 1 d . . . . .
C4A C 1.330(2) 1.0446(19) 0.0718(8) 0.066(7) Uani 1 1 d . . . . .
H4AA H 1.275560 1.073323 0.070546 0.080 Uiso 1 1 calc R U . . .
C7A C 1.115(2) 0.9081(17) 0.1900(9) 0.065(7) Uani 1 1 d . . . . .
H7AA H 1.160997 0.985727 0.200745 0.078 Uiso 1 1 calc R U . . .
C3G C 0.4397(15) -0.0544(16) 0.5172(7) 0.041(4) Uani 1 1 d . . . . .
H3GB H 0.490524 -0.035586 0.486344 0.049 Uiso 1 1 calc R U . . .
H3GC H 0.427686 -0.129290 0.525183 0.049 Uiso 1 1 calc R U . . .
C5D C 0.2574(13) 1.2967(14) 1.0236(7) 0.032(3) Uani 1 1 d . . . . .
C7D C 0.2224(15) 1.2936(18) 1.1863(8) 0.048(5) Uani 1 1 d . . . . .
H7DA H 0.260579 1.258904 1.208589 0.058 Uiso 1 1 calc R U . . .
H7DB H 0.145756 1.243735 1.180983 0.058 Uiso 1 1 calc R U . . .
C6D C 0.2100(14) 1.2770(15) 1.0759(9) 0.045(4) Uani 1 1 d . . . . .
H6DA H 0.134234 1.237826 1.076720 0.053 Uiso 1 1 calc R U . . .
C5B C -0.0653(17) 0.4131(15) 1.0111(7) 0.043(4) Uani 1 1 d . . . . .
H5BA H -0.097868 0.357708 0.982021 0.051 Uiso 1 1 calc R U . . .
C9C C 0.9787(15) 1.0832(16) 0.6269(9) 0.047(5) Uani 1 1 d . . . . .
H9CA H 0.950846 1.020501 0.597908 0.057 Uiso 1 1 calc R U . . .
C8C C 0.8819(15) 1.1030(15) 0.6584(10) 0.052(5) Uani 1 1 d . . . . .
H8CA H 0.853530 1.149060 0.637519 0.062 Uiso 1 1 calc R U . . .
N2B N 0.1829(15) 0.5461(15) 1.0997(8) 0.059(5) Uani 1 1 d . . . . .
H2B1 H 0.220019 0.509533 1.081823 0.089 Uiso 1 1 calc R U . . .
H2B2 H 0.219805 0.618205 1.098344 0.089 Uiso 1 1 calc R U . . .
H2B3 H 0.175095 0.530151 1.135866 0.089 Uiso 1 1 calc R U . . .
C3D C 0.4359(16) 1.3976(19) 1.0740(8) 0.052(5) Uani 1 1 d . . . . .
H3DA H 0.510498 1.442139 1.073409 0.062 Uiso 1 1 calc R U . . .
C8E C 0.7088(18) -0.2079(15) 0.5401(8) 0.047(5) Uani 1 1 d . . . . .
H8EA H 0.710973 -0.253830 0.570049 0.056 Uiso 1 1 calc R U . . .
H8EB H 0.762772 -0.210251 0.512472 0.056 Uiso 1 1 calc R U . . .
C7E C 0.5983(15) -0.2531(13) 0.5121(8) 0.036(4) Uani 1 1 d . . . . .
H7EA H 0.542468 -0.250603 0.539123 0.044 Uiso 1 1 calc R U . . .
C3A C 1.436(2) 1.1046(15) 0.0606(9) 0.070(8) Uani 1 1 d . . . . .
H3AB H 1.455769 1.177877 0.053052 0.084 Uiso 1 1 calc R U . . .
O1B O -0.2475(14) 0.2094(11) 0.8978(7) 0.070(5) Uani 1 1 d . . . . .
H1BA H -0.253119 0.152162 0.879154 0.106 Uiso 1 1 calc R U . . .
N2E N 0.7946(17) -0.2408(17) 0.2279(8) 0.072(6) Uani 1 1 d . . . . .
H2E1 H 0.746589 -0.266032 0.198376 0.108 Uiso 1 1 calc R U . . .
H2E2 H 0.841926 -0.173008 0.222805 0.108 Uiso 1 1 calc R U . . .
H2E3 H 0.831453 -0.284931 0.230827 0.108 Uiso 1 1 calc R U . . .
O4AX O 1.0498(14) 0.8681(12) 0.2353(7) 0.068(5) Uani 1 1 d . . . . .
H4AB H 1.089210 0.873075 0.263390 0.102 Uiso 1 1 calc R U . . .
C12B C -0.3543(17) 0.2067(13) 0.9105(8) 0.045(5) Uani 1 1 d . . . . .
H12A H -0.391309 0.144768 0.932793 0.054 Uiso 1 1 calc R U . . .
H12B H -0.397114 0.195227 0.875229 0.054 Uiso 1 1 calc R U . . .
C9G C 0.123(3) -0.184(3) 0.3979(15) 0.109(11) Uani 1 1 d . U . . .
H9GA H 0.088473 -0.193495 0.360322 0.131 Uiso 1 1 calc R U . . .
H9GB H 0.196467 -0.126527 0.398407 0.131 Uiso 1 1 calc R U . . .
C5A C 1.1948(18) 0.8701(18) 0.1039(8) 0.055(6) Uani 1 1 d . . . . .
H5AA H 1.168124 0.797892 0.082048 0.066 Uiso 1 1 calc R U . . .
C8A C 1.043(2) 0.9041(17) 0.1362(10) 0.063(7) Uani 1 1 d . . . . .
H8AA H 0.989926 0.828094 0.128564 0.076 Uiso 1 1 calc R U . . .
C2D C 0.3835(16) 1.3684(18) 1.1265(8) 0.049(5) Uani 1 1 d . . . . .
H2DB H 0.427296 1.387297 1.159870 0.059 Uiso 1 1 calc R U . . .
C9A C 0.981(3) 0.981(2) 0.1308(13) 0.091(10) Uani 1 1 d . . . . .
H9AA H 0.933284 0.973574 0.162893 0.110 Uiso 1 1 calc R U . . .
H9AB H 1.034418 1.056266 0.133440 0.110 Uiso 1 1 calc R U . . .
O5AX O 0.925(2) 0.963(2) 0.0862(12) 0.133(9) Uani 1 1 d . U . . .
O7X O 0.8140(15) 1.0210(18) 0.8652(10) 0.108(8) Uani 1 1 d . . . . .
O8X O -0.0801(14) 0.8210(14) 0.6590(8) 0.079(5) Uani 1 1 d . . . . .
O5G O 0.127(3) -0.285(3) 0.4143(14) 0.189(14) Uani 1 1 d . U . . .
H5GB H 0.161322 -0.307355 0.391122 0.283 Uiso 1 1 calc R U . . .
O9X O 1.2083(15) 0.4958(16) 0.5683(9) 0.088(6) Uani 1 1 d . . . . .
O10X O 0.200(2) 0.014(2) 0.3159(10) 0.117(8) Uani 1 1 d . U . . .
O11X O 1.301(2) 0.367(2) 0.5023(10) 0.122(8) Uani 1 1 d . U . . .

loop_
_atom_site_aniso_label
_atom_site_aniso_U_11
_atom_site_aniso_U_22
_atom_site_aniso_U_33
_atom_site_aniso_U_23
_atom_site_aniso_U_13
_atom_site_aniso_U_12
W1 0.0290(3) 0.0178(2) 0.0198(3) 0.0002(2) 0.0030(2) 0.0069(2)
W1A 0.0213(2) 0.0181(2) 0.0206(3) -0.00086(19) -0.0001(2) 0.0051(2)
W2 0.0270(3) 0.0227(3) 0.0165(3) 0.0053(2) 0.0063(2) 0.0085(2)
W2A 0.0232(2) 0.0257(3) 0.0193(3) 0.0081(2) 0.0018(2) 0.0111(2)
W3A 0.0223(2) 0.0208(2) 0.0164(2) 0.00256(19) 0.00510(19) 0.0080(2)
W4A 0.0206(2) 0.0213(2) 0.0211(3) 0.0021(2) -0.0005(2) 0.0099(2)
W3 0.0252(3) 0.0184(2) 0.0193(3) 0.0052(2) 0.0035(2) 0.0016(2)
W5A 0.0234(3) 0.0174(2) 0.0213(3) 0.0022(2) 0.0027(2) 0.0049(2)
W6A 0.0183(2) 0.0281(3) 0.0192(3) 0.0042(2) -0.00162(19) 0.0072(2)
W4 0.0277(3) 0.0239(3) 0.0181(3) 0.0077(2) 0.0006(2) 0.0090(2)
W5 0.0243(3) 0.0211(2) 0.0203(3) 0.0013(2) -0.0036(2) 0.0045(2)
W7A 0.0208(2) 0.0241(3) 0.0187(3) -0.0014(2) -0.0036(2) 0.0060(2)
W8A 0.0204(2) 0.0251(3) 0.0210(3) 0.0084(2) 0.0024(2) 0.0033(2)
W6 0.0251(3) 0.0245(3) 0.0213(3) 0.0056(2) 0.0026(2) 0.0115(2)
W7 0.0218(2) 0.0220(3) 0.0217(3) 0.0027(2) -0.0036(2) 0.0033(2)
W9A 0.0251(3) 0.0314(3) 0.0233(3) 0.0034(2) 0.0029(2) 0.0173(2)
W8 0.0286(3) 0.0252(3) 0.0170(3) 0.0046(2) 0.0072(2) 0.0105(2)
W9 0.0263(3) 0.0239(3) 0.0171(3) 0.0075(2) 0.0012(2) 0.0082(2)
W10A 0.0288(3) 0.0241(3) 0.0213(3) -0.0041(2) 0.0019(2) 0.0114(2)
W11A 0.0228(3) 0.0334(3) 0.0172(3) 0.0107(2) 0.0013(2) 0.0092(2)
W10 0.0240(3) 0.0232(3) 0.0212(3) 0.0029(2) 0.0014(2) 0.0103(2)
W11 0.0267(3) 0.0174(2) 0.0210(3) 0.0045(2) 0.0017(2) 0.0014(2)
W12A 0.0246(3) 0.0357(3) 0.0177(3) 0.0048(2) 0.0062(2) 0.0122(2)
W12 0.0287(3) 0.0187(2) 0.0200(3) -0.0016(2) -0.0005(2) 0.0064(2)
Si1A 0.0122(12) 0.0158(14) 0.0065(13) 0.0017(10) 0.0000(10) 0.0067(11)
Si1 0.0135(13) 0.0111(13) 0.0100(14) 0.0021(10) 0.0019(11) 0.0032(11)
O4 0.041(6) 0.034(6) 0.033(6) 0.004(5) -0.008(5) 0.016(5)
O41A 0.024(5) 0.033(5) 0.017(5) 0.007(4) 0.001(4) 0.008(4)
O1A 0.027(5) 0.029(5) 0.022(5) -0.001(4) 0.005(4) 0.006(4)
O2A 0.023(5) 0.022(5) 0.025(5) 0.001(4) -0.002(4) 0.004(4)
O5 0.027(5) 0.026(5) 0.019(5) 0.006(4) 0.005(4) 0.010(4)
O3A 0.030(5) 0.039(6) 0.022(5) 0.003(4) 0.004(4) 0.018(5)
O6 0.029(5) 0.025(5) 0.020(5) 0.002(4) 0.002(4) 0.003(4)
O7 0.030(5) 0.016(4) 0.030(6) 0.000(4) 0.001(4) 0.004(4)
O8 0.025(5) 0.023(5) 0.026(5) 0.004(4) 0.006(4) 0.005(4)
O4A 0.023(4) 0.026(5) 0.025(5) 0.005(4) 0.011(4) 0.009(4)
O5A 0.026(5) 0.022(5) 0.030(5) 0.005(4) -0.003(4) 0.008(4)
O6A 0.024(5) 0.034(5) 0.018(5) 0.008(4) 0.008(4) 0.010(4)
O7A 0.025(5) 0.022(4) 0.022(5) 0.002(4) -0.002(4) 0.008(4)
O9 0.028(5) 0.024(5) 0.021(5) 0.006(4) 0.004(4) 0.008(4)
O10 0.026(5) 0.029(5) 0.020(5) 0.000(4) 0.000(4) 0.006(4)
O8A 0.026(5) 0.035(6) 0.032(6) 0.003(5) 0.003(4) 0.012(4)
O9A 0.031(5) 0.026(5) 0.024(5) 0.007(4) -0.003(4) 0.010(4)
O10A 0.017(4) 0.035(5) 0.019(5) 0.008(4) 0.003(3) 0.009(4)
O11 0.030(5) 0.026(5) 0.022(5) 0.003(4) 0.004(4) 0.013(4)
O11A 0.018(4) 0.024(5) 0.020(5) 0.002(4) 0.002(3) 0.005(4)
O12 0.028(5) 0.024(5) 0.016(5) 0.000(4) -0.001(4) 0.005(4)
O12A 0.047(7) 0.054(8) 0.055(9) 0.007(7) -0.001(6) 0.039(7)
O14A 0.034(6) 0.025(5) 0.032(6) 0.005(4) 0.009(5) 0.006(4)
O13 0.036(5) 0.018(4) 0.021(5) 0.001(4) 0.004(4) 0.009(4)
O15A 0.029(5) 0.039(6) 0.023(5) -0.003(5) 0.003(4) 0.015(5)
O16A 0.023(5) 0.032(5) 0.035(6) 0.013(5) 0.005(4) 0.015(4)
O14 0.030(5) 0.028(5) 0.019(5) 0.003(4) 0.003(4) 0.005(4)
O17A 0.040(6) 0.028(5) 0.025(5) -0.007(4) -0.013(5) 0.012(5)
O18A 0.021(4) 0.024(5) 0.024(5) -0.002(4) 0.000(4) 0.007(4)
O15 0.032(5) 0.036(5) 0.011(4) -0.001(4) -0.003(4) 0.017(4)
O16 0.031(5) 0.032(6) 0.026(5) 0.007(4) -0.002(4) 0.013(4)
O17 0.040(6) 0.020(5) 0.023(5) 0.002(4) 0.005(4) 0.005(4)
O18 0.034(5) 0.031(5) 0.028(6) 0.011(4) 0.009(4) 0.020(5)
O19 0.055(8) 0.032(6) 0.039(7) 0.018(5) 0.008(6) 0.025(6)
O19A 0.029(5) 0.039(6) 0.025(5) 0.009(5) 0.004(4) 0.019(5)
O20A 0.026(5) 0.028(5) 0.028(6) 0.004(4) 0.000(4) 0.002(4)
O20 0.036(6) 0.029(5) 0.021(5) 0.008(4) 0.007(4) 0.009(5)
O21 0.023(5) 0.031(5) 0.023(5) 0.003(4) -0.003(4) 0.008(4)
O21A 0.026(5) 0.027(5) 0.017(5) -0.002(4) -0.002(4) 0.003(4)
O22 0.031(5) 0.019(4) 0.030(6) 0.005(4) 0.002(4) 0.010(4)
O23 0.048(7) 0.021(5) 0.023(5) -0.002(4) 0.001(5) 0.012(5)
O24 0.035(5) 0.014(4) 0.023(5) 0.002(4) 0.006(4) 0.002(4)
O22A 0.020(5) 0.037(6) 0.031(6) 0.003(5) -0.008(4) 0.001(4)
O25 0.034(6) 0.033(6) 0.027(6) 0.008(5) 0.009(5) 0.012(5)
O26 0.034(5) 0.030(5) 0.017(5) -0.001(4) -0.002(4) 0.016(4)
O23A 0.039(6) 0.062(8) 0.024(6) 0.010(5) 0.018(5) 0.026(6)
O27 0.035(6) 0.034(5) 0.015(5) 0.003(4) 0.003(4) 0.010(5)
O28 0.032(5) 0.027(5) 0.018(5) 0.005(4) 0.005(4) 0.010(4)
O24A 0.031(6) 0.050(7) 0.024(6) 0.019(5) -0.002(4) 0.008(5)
O29 0.021(5) 0.018(4) 0.034(6) 0.004(4) 0.002(4) -0.003(4)
O30 0.030(5) 0.030(5) 0.023(5) 0.012(4) 0.005(4) 0.013(4)
C02B 0.038(8) 0.019(6) 0.041(9) -0.003(6) 0.000(7) 0.013(6)
O31 0.041(6) 0.040(6) 0.027(6) 0.008(5) 0.014(5) 0.016(5)
O25A 0.024(5) 0.034(5) 0.018(5) 0.007(4) 0.003(4) 0.006(4)
O26A 0.024(4) 0.021(4) 0.014(4) 0.005(3) 0.002(3) 0.006(4)
O32 0.043(7) 0.022(5) 0.035(6) 0.008(5) 0.003(5) 0.003(5)
O33 0.028(5) 0.033(6) 0.037(6) 0.004(5) 0.002(5) 0.012(5)
O27A 0.022(5) 0.037(6) 0.022(5) 0.007(4) 0.002(4) 0.011(4)
O28A 0.040(6) 0.032(6) 0.038(7) 0.008(5) 0.004(5) 0.019(5)
O29A 0.031(6) 0.038(6) 0.034(6) 0.016(5) 0.001(5) -0.001(5)
O30A 0.035(5) 0.020(4) 0.016(5) -0.003(4) -0.004(4) 0.007(4)
O34 0.033(6) 0.039(6) 0.033(6) 0.003(5) -0.009(5) 0.012(5)
O31A 0.025(5) 0.025(5) 0.019(5) 0.001(4) -0.002(4) 0.012(4)
O32A 0.028(5) 0.041(6) 0.030(6) 0.001(5) 0.001(4) 0.023(5)
O33A 0.031(5) 0.031(5) 0.022(5) 0.000(4) -0.009(4) 0.016(4)
O35 0.024(5) 0.040(6) 0.029(6) 0.002(5) -0.007(4) -0.001(5)
O36 0.031(5) 0.032(5) 0.028(6) 0.014(4) 0.013(4) 0.012(4)
C2B 0.048(10) 0.032(8) 0.045(11) 0.008(7) 0.008(8) 0.018(8)
O34A 0.026(5) 0.023(5) 0.028(5) -0.002(4) 0.003(4) 0.007(4)
O35A 0.021(4) 0.038(6) 0.016(5) 0.001(4) 0.003(4) 0.009(4)
O36A 0.030(5) 0.029(5) 0.034(6) -0.009(5) -0.005(5) 0.005(5)
O37 0.033(5) 0.017(4) 0.024(5) 0.005(4) -0.006(4) 0.006(4)
O38 0.050(7) 0.035(6) 0.022(5) 0.015(5) -0.001(5) 0.016(5)
O37A 0.019(4) 0.013(4) 0.015(4) 0.004(3) 0.004(3) 0.007(3)
O39 0.039(6) 0.034(6) 0.027(6) -0.021(5) -0.005(5) 0.009(5)
O5B 0.043(7) 0.043(7) 0.032(7) -0.004(6) 0.007(6) 0.001(6)
O38A 0.044(7) 0.029(6) 0.036(7) -0.008(5) -0.002(5) 0.015(5)
O39A 0.020(4) 0.026(5) 0.017(4) 0.006(4) 0.005(3) 0.011(4)
N3G 0.040(8) 0.065(11) 0.051(10) 0.000(9) -0.014(7) 0.030(8)
O1 0.019(4) 0.021(4) 0.023(5) 0.005(4) 0.001(4) 0.003(4)
O2 0.023(4) 0.027(5) 0.019(5) 0.004(4) 0.005(4) 0.016(4)
O3 0.020(4) 0.016(4) 0.009(4) 0.000(3) 0.001(3) 0.003(3)
O40A 0.024(4) 0.017(4) 0.020(5) 0.000(3) 0.000(4) 0.010(4)
O140 0.023(4) 0.019(4) 0.016(4) 0.002(3) 0.006(3) 0.008(4)
N1G 0.027(6) 0.034(6) 0.023(6) 0.004(5) 0.001(5) 0.017(5)
O1F 0.052(7) 0.041(6) 0.039(7) 0.013(5) 0.017(6) 0.029(6)
O1G 0.039(6) 0.042(7) 0.041(7) -0.003(6) 0.006(5) 0.020(6)
O4C 0.062(8) 0.036(6) 0.047(8) 0.003(6) -0.010(7) 0.026(6)
N2G 0.027(6) 0.025(6) 0.025(6) 0.004(5) -0.001(5) 0.010(5)
N2C 0.031(6) 0.029(6) 0.024(6) -0.005(5) -0.010(5) 0.003(5)
O1E 0.044(7) 0.038(7) 0.039(7) 0.008(6) -0.008(6) 0.007(6)
O3G 0.034(6) 0.052(8) 0.056(9) 0.010(7) 0.010(6) 0.011(6)
N1F 0.045(7) 0.027(6) 0.023(6) 0.004(5) 0.005(5) 0.015(5)
O4G 0.053(7) 0.021(5) 0.047(8) 0.008(5) -0.002(6) 0.010(5)
O1C 0.023(5) 0.048(7) 0.052(8) -0.009(6) 0.004(5) 0.000(5)
O5E 0.069(9) 0.026(5) 0.028(6) 0.000(5) -0.008(6) 0.024(6)
N1C 0.025(6) 0.033(7) 0.034(7) 0.001(6) -0.002(5) 0.010(5)
O2F 0.046(7) 0.028(6) 0.037(7) 0.003(5) 0.006(6) 0.003(5)
O4F 0.048(7) 0.052(7) 0.021(6) -0.003(5) -0.009(5) 0.029(6)
N1E 0.056(9) 0.034(7) 0.022(6) 0.007(5) 0.003(6) 0.030(7)
O3C 0.046(8) 0.056(9) 0.051(9) 0.010(7) 0.005(7) -0.005(7)
O2D 0.044(7) 0.050(7) 0.032(7) 0.007(6) 0.007(6) 0.007(6)
N2F 0.048(9) 0.043(9) 0.050(9) 0.029(7) 0.019(7) 0.022(7)
O3F 0.043(7) 0.060(8) 0.024(6) 0.007(5) 0.012(5) 0.028(6)
C8F 0.022(6) 0.032(8) 0.028(8) 0.004(6) 0.000(5) 0.003(6)
C1E 0.065(12) 0.015(6) 0.033(9) 0.010(6) 0.009(8) 0.011(7)
C7F 0.024(6) 0.020(6) 0.030(8) -0.002(5) 0.001(5) 0.004(5)
O1X 0.097(7) 0.100(7) 0.100(7) 0.010(3) 0.003(3) 0.037(4)
C1F 0.036(8) 0.029(7) 0.025(7) 0.004(6) 0.005(6) 0.017(6)
N3B 0.050(9) 0.040(8) 0.031(8) -0.003(6) 0.005(7) 0.006(7)
N3C 0.054(10) 0.041(8) 0.043(9) 0.009(7) -0.003(8) 0.011(8)
C4C 0.038(8) 0.041(9) 0.034(9) -0.004(7) 0.003(7) 0.020(7)
O4B 0.054(8) 0.021(5) 0.039(7) 0.007(5) 0.002(6) -0.005(5)
C2G 0.035(8) 0.050(10) 0.026(8) 0.007(7) 0.002(6) 0.025(7)
C7C 0.034(8) 0.041(9) 0.029(8) 0.005(7) -0.005(6) 0.021(7)
O2C 0.071(10) 0.070(9) 0.045(8) 0.014(7) 0.021(7) 0.051(8)
O2X 0.041(7) 0.046(7) 0.048(8) 0.004(6) 0.005(6) 0.011(6)
C1G 0.034(7) 0.016(6) 0.026(7) -0.002(5) 0.009(6) 0.004(5)
O2E 0.042(8) 0.110(14) 0.053(10) 0.010(9) 0.010(7) 0.027(8)
C3B 0.054(10) 0.028(7) 0.020(7) 0.007(6) 0.012(7) 0.002(7)
N2A 0.072(11) 0.045(9) 0.025(7) 0.012(7) 0.019(7) 0.014(8)
C4F 0.045(9) 0.041(9) 0.027(8) 0.008(7) -0.001(7) 0.023(8)
O4E 0.078(10) 0.041(7) 0.042(8) 0.003(6) -0.005(7) 0.019(7)
C6F 0.040(8) 0.033(7) 0.020(7) 0.006(6) 0.014(6) 0.016(7)
N3E 0.072(12) 0.044(9) 0.029(8) 0.012(7) 0.007(8) 0.022(8)
C6G 0.032(7) 0.027(7) 0.027(8) 0.013(6) 0.000(6) 0.000(6)
O5C 0.083(11) 0.078(10) 0.028(7) 0.007(7) -0.005(7) 0.044(9)
O2G 0.039(7) 0.044(7) 0.060(9) 0.032(7) -0.003(6) 0.006(6)
C5F 0.032(7) 0.036(8) 0.026(8) 0.002(6) 0.000(6) 0.012(6)
O2B 0.038(7) 0.055(9) 0.082(12) -0.020(8) 0.014(7) 0.014(7)
N1D 0.064(11) 0.070(12) 0.031(9) 0.021(8) 0.011(8) 0.012(9)
C5C 0.042(9) 0.028(7) 0.034(9) 0.005(6) -0.003(7) 0.021(7)
N1A 0.070(13) 0.060(12) 0.044(11) 0.016(9) 0.002(9) 0.004(10)
O5F 0.068(10) 0.054(9) 0.052(9) 0.002(7) 0.009(7) 0.035(8)
C10C 0.030(8) 0.048(10) 0.043(10) 0.003(8) 0.002(7) 0.015(8)
O3AX 0.076(10) 0.027(6) 0.036(7) -0.001(5) 0.007(7) -0.007(6)
O1D 0.042(7) 0.092(12) 0.033(7) -0.001(7) 0.008(6) 0.024(8)
C6E 0.047(9) 0.038(9) 0.028(8) 0.014(7) 0.005(7) 0.016(7)
O3B 0.049(8) 0.044(8) 0.073(11) -0.007(7) -0.029(8) 0.010(6)
O3X 0.040(8) 0.124(16) 0.080(13) 0.041(12) 0.015(8) 0.016(9)
C3C 0.033(8) 0.040(9) 0.035(9) 0.007(7) -0.010(7) 0.009(7)
O6X 0.012(8) 0.018(9) 0.009(8) -0.001(6) 0.002(6) 0.003(7)
C10B 0.038(9) 0.044(9) 0.031(9) 0.008(7) 0.005(7) 0.015(7)
N1B 0.045(8) 0.026(6) 0.024(7) 0.002(5) 0.003(6) -0.003(6)
O4X 0.004(6) 0.018(8) 0.028(10) 0.000(7) 0.001(6) 0.001(6)
C1A 0.069(14) 0.040(10) 0.032(10) -0.007(8) 0.004(9) 0.011(10)
N3A 0.068(12) 0.031(7) 0.035(8) 0.002(6) 0.016(8) -0.007(7)
N3F 0.060(11) 0.051(10) 0.045(10) 0.010(8) 0.015(8) 0.010(9)
C6A 0.039(9) 0.028(8) 0.038(10) -0.003(7) 0.003(7) -0.010(7)
C2F 0.063(12) 0.030(8) 0.029(9) 0.004(7) 0.004(8) 0.012(8)
C6B 0.036(9) 0.034(8) 0.042(10) -0.010(7) 0.023(8) -0.013(7)
C7G 0.018(6) 0.031(8) 0.051(11) -0.002(7) -0.009(6) 0.005(6)
O5X 0.039(8) 0.098(14) 0.077(12) -0.013(11) -0.002(8) 0.011(8)
C9F 0.043(10) 0.054(11) 0.048(11) 0.011(9) 0.005(8) 0.032(9)
C4B 0.068(14) 0.045(11) 0.024(9) -0.005(8) -0.010(9) 0.004(10)
C4G 0.046(10) 0.045(10) 0.024(8) -0.007(7) 0.004(7) 0.020(8)
O3E 0.080(6) 0.078(6) 0.076(6) 0.011(3) 0.001(3) 0.027(3)
O2AX 0.078(11) 0.058(9) 0.036(8) 0.007(7) -0.005(8) 0.014(8)
C5E 0.051(10) 0.036(9) 0.035(9) 0.007(7) 0.004(8) 0.019(8)
C5G 0.028(7) 0.028(7) 0.032(8) 0.000(6) -0.002(6) 0.005(6)
O1AX 0.073(11) 0.041(8) 0.056(10) 0.006(7) 0.008(8) -0.002(7)
C3E 0.068(13) 0.039(9) 0.031(9) 0.016(7) 0.017(9) 0.024(9)
C8B 0.024(7) 0.031(8) 0.041(9) 0.009(7) 0.003(6) 0.005(6)
C1D 0.030(8) 0.056(11) 0.039(10) 0.018(8) 0.010(7) 0.020(8)
C3F 0.063(12) 0.023(7) 0.038(10) 0.006(7) 0.002(8) 0.020(8)
C6C 0.037(8) 0.038(9) 0.033(9) -0.009(7) -0.006(7) 0.014(7)
C4D 0.049(9) 0.028(7) 0.031(8) 0.003(6) 0.011(7) 0.025(7)
C11B 0.039(9) 0.032(8) 0.039(10) -0.007(7) 0.008(7) 0.006(7)
C1C 0.034(8) 0.041(9) 0.036(9) 0.019(7) 0.008(7) 0.011(7)
C8D 0.038(9) 0.062(12) 0.027(8) 0.005(8) 0.009(7) 0.025(9)
C2E 0.059(13) 0.032(9) 0.064(14) 0.011(9) 0.027(11) 0.010(9)
C4E 0.051(11) 0.034(9) 0.039(10) 0.007(7) -0.009(8) 0.015(8)
C8G 0.042(10) 0.037(9) 0.054(12) -0.004(8) -0.022(9) 0.010(8)
C2A 0.089(17) 0.030(9) 0.031(10) -0.004(7) 0.010(11) -0.010(10)
C4A 0.072(15) 0.061(14) 0.031(10) -0.004(10) 0.018(10) -0.012(12)
C7A 0.10(2) 0.036(10) 0.041(12) 0.003(9) 0.029(12) 0.011(11)
C3G 0.047(10) 0.053(11) 0.031(9) -0.010(8) 0.001(7) 0.032(9)
C5D 0.028(7) 0.042(9) 0.026(8) -0.001(7) 0.003(6) 0.016(7)
C7D 0.032(8) 0.073(14) 0.040(10) 0.009(10) 0.009(8) 0.020(9)
C6D 0.025(7) 0.046(10) 0.057(12) -0.001(9) -0.004(8) 0.009(7)
C5B 0.069(13) 0.039(9) 0.018(8) -0.002(7) -0.003(8) 0.019(9)
C9C 0.035(9) 0.051(11) 0.053(12) -0.024(9) -0.010(8) 0.019(8)
C8C 0.041(10) 0.043(10) 0.076(15) 0.022(10) 0.007(10) 0.018(8)
N2B 0.054(11) 0.058(11) 0.061(12) 0.000(9) -0.003(9) 0.017(9)
C3D 0.034(9) 0.086(16) 0.029(9) -0.007(10) -0.001(7) 0.019(10)
C8E 0.080(14) 0.045(10) 0.028(9) -0.004(8) -0.004(9) 0.039(10)
C7E 0.047(9) 0.031(8) 0.038(9) 0.006(7) 0.010(8) 0.022(7)
C3A 0.12(2) 0.020(8) 0.049(12) 0.024(8) 0.021(13) 0.005(11)
O1B 0.089(12) 0.033(7) 0.086(13) -0.005(8) 0.034(10) 0.022(8)
N2E 0.087(15) 0.081(14) 0.070(14) 0.034(11) 0.053(12) 0.051(12)
O4AX 0.081(12) 0.056(9) 0.061(10) 0.018(8) 0.029(9) 0.018(8)
C12B 0.065(13) 0.024(8) 0.032(9) -0.012(7) -0.002(9) 0.005(8)
C9G 0.110(11) 0.109(11) 0.109(11) 0.0093(17) 0.0037(15) 0.042(4)
C5A 0.061(13) 0.055(12) 0.018(8) -0.005(8) 0.007(8) -0.011(10)
C8A 0.076(16) 0.036(10) 0.051(13) -0.007(9) 0.001(12) -0.006(10)
C2D 0.043(10) 0.076(14) 0.039(10) 0.008(10) -0.007(8) 0.035(10)
C9A 0.09(2) 0.09(2) 0.09(2) -0.013(18) -0.034(18) 0.037(18)
O5AX 0.133(9) 0.133(9) 0.134(9) 0.012(3) 0.005(3) 0.052(4)
O7X 0.053(11) 0.119(17) 0.15(2) 0.012(15) 0.052(12) 0.031(11)
O8X 0.068(11) 0.069(11) 0.097(15) 0.000(10) 0.009(11) 0.025(9)
O5G 0.189(14) 0.189(14) 0.188(14) 0.016(3) 0.006(3) 0.072(6)
O9X 0.061(11) 0.108(16) 0.100(15) 0.020(13) -0.004(10) 0.036(11)
O10X 0.116(8) 0.119(8) 0.117(8) 0.010(3) 0.004(3) 0.045(4)
O11X 0.121(9) 0.122(9) 0.122(9) 0.010(3) 0.006(3) 0.044(4)

loop_
_atom_type_symbol
_atom_type_description
_atom_type_scat_dispersion_real
_atom_type_scat_dispersion_imag
_atom_type_scat_source
C C 0.0033 0.0016 'International Tables Vol C Tables 4.2.6.8 and 6.1.1.4'
H H 0.0000 0.0000 'International Tables Vol C Tables 4.2.6.8 and 6.1.1.4'
N N 0.0061 0.0033 'International Tables Vol C Tables 4.2.6.8 and 6.1.1.4'
O O 0.0106 0.0060 'International Tables Vol C Tables 4.2.6.8 and 6.1.1.4'
Si Si 0.0817 0.0704 'International Tables Vol C Tables 4.2.6.8 and 6.1.1.4'
W W -0.8490 6.8722 'International Tables Vol C Tables 4.2.6.8 and 6.1.1.4'

loop_
_geom_angle_atom_site_label_1
_geom_angle_atom_site_label_2
_geom_angle_atom_site_label_3
_geom_angle
_geom_angle_site_symmetry_1
_geom_angle_site_symmetry_3
_geom_angle_publ_flag
O23 W1 O7 103.0(5) . . ?
O23 W1 O20 101.6(5) . . ?
O7 W1 O20 90.2(5) . . ?
O23 W1 O6 101.3(5) . . ?
O7 W1 O6 86.3(5) . . ?
O20 W1 O6 157.1(4) . . ?
O23 W1 O22 98.8(5) . . ?
O7 W1 O22 158.0(4) . . ?
O20 W1 O22 87.5(5) . . ?
O6 W1 O22 87.3(4) . . ?
O23 W1 O2 170.9(5) . . ?
O7 W1 O2 84.5(4) . . ?
O20 W1 O2 73.0(4) . . ?
O6 W1 O2 84.2(4) . . ?
O22 W1 O2 73.9(4) . . ?
O36A W1A O2A 102.6(5) . . ?
O36A W1A O21A 99.3(5) . . ?
O2A W1A O21A 89.9(4) . . ?
O36A W1A O5A 102.2(5) . . ?
O2A W1A O5A 86.3(4) . . ?
O21A W1A O5A 158.4(4) . . ?
O36A W1A O31A 98.5(5) . . ?
O2A W1A O31A 158.8(4) . . ?
O21A W1A O31A 86.6(4) . . ?
O5A W1A O31A 89.3(4) . . ?
O36A W1A O37A 169.2(4) . . ?
O2A W1A O37A 86.0(4) . . ?
O21A W1A O37A 74.0(3) . . ?
O5A W1A O37A 84.5(4) . . ?
O31A W1A O37A 72.9(3) . . ?
O25 W2 O14 101.5(5) . . ?
O25 W2 O13 102.6(5) . . ?
O14 W2 O13 85.8(4) . . ?
O25 W2 O18 99.5(5) . . ?
O14 W2 O18 90.0(5) . . ?
O13 W2 O18 157.8(4) . . ?
O25 W2 O20 100.5(5) . . ?
O14 W2 O20 158.0(4) . . ?
O13 W2 O20 89.1(4) . . ?
O18 W2 O20 86.7(5) . . ?
O25 W2 O2 170.4(4) . . ?
O14 W2 O2 85.3(4) . . ?
O13 W2 O2 84.5(4) . . ?
O18 W2 O2 73.5(4) . . ?
O20 W2 O2 72.9(4) . . ?
O28A W2A O41A 102.8(5) . . ?
O28A W2A O4A 102.0(5) . . ?
O41A W2A O4A 86.8(4) . . ?
O28A W2A O16A 98.1(5) . . ?
O41A W2A O16A 159.1(4) . . ?
O4A W2A O16A 88.4(4) . . ?
O28A W2A O33A 99.7(5) . . ?
O41A W2A O33A 90.9(4) . . ?
O4A W2A O33A 158.1(4) . . ?
O16A W2A O33A 86.1(4) . . ?
O28A W2A O39A 169.0(4) . . ?
O41A W2A O39A 86.0(4) . . ?
O4A W2A O39A 84.8(4) . . ?
O16A W2A O39A 73.4(4) . . ?
O33A W2A O39A 73.3(4) . . ?
O15A W3A O7A 102.0(5) . . ?
O15A W3A O41A 101.2(5) . . ?
O7A W3A O41A 86.2(4) . . ?
O15A W3A O11A 100.7(5) . . ?
O7A W3A O11A 88.4(4) . . ?
O41A W3A O11A 158.1(4) . . ?
O15A W3A O21A 101.4(5) . . ?
O7A W3A O21A 156.5(4) . . ?
O41A W3A O21A 88.0(4) . . ?
O11A W3A O21A 88.6(4) . . ?
O15A W3A O37A 171.7(4) . . ?
O7A W3A O37A 84.0(4) . . ?
O41A W3A O37A 84.7(4) . . ?
O11A W3A O37A 73.6(3) . . ?
O21A W3A O37A 72.8(4) . . ?
O32A W4A O31A 101.5(5) . . ?
O32A W4A O9A 100.7(5) . . ?
O31A W4A O9A 157.7(4) . . ?
O32A W4A O11A 98.9(5) . . ?
O31A W4A O11A 88.8(4) . . ?
O9A W4A O11A 86.4(4) . . ?
O32A W4A O20A 102.8(5) . . ?
O31A W4A O20A 90.2(4) . . ?
O9A W4A O20A 86.2(4) . . ?
O11A W4A O20A 158.1(4) . . ?
O32A W4A O37A 171.7(4) . . ?
O31A W4A O37A 73.7(4) . . ?
O9A W4A O37A 84.1(4) . . ?
O11A W4A O37A 74.4(3) . . ?
O20A W4A O37A 84.3(4) . . ?
O17 W3 O6 101.5(5) . . ?
O17 W3 O5 101.2(5) . . ?
O6 W3 O5 85.7(4) . . ?
O17 W3 O30 100.1(5) . . ?
O6 W3 O30 90.7(4) . . ?
O5 W3 O30 158.7(4) . . ?
O17 W3 O36 100.0(5) . . ?
O6 W3 O36 158.4(4) . . ?
O5 W3 O36 88.9(4) . . ?
O30 W3 O36 86.7(5) . . ?
O17 W3 O1 170.8(4) . . ?
O6 W3 O1 85.6(4) . . ?
O5 W3 O1 84.9(4) . . ?
O30 W3 O1 73.8(4) . . ?
O36 W3 O1 73.1(4) . . ?
O14A W5A O7A 102.0(5) . . ?
O14A W5A O18A 100.7(5) . . ?
O7A W5A O18A 87.2(4) . . ?
O14A W5A O4A 101.4(5) . . ?
O7A W5A O4A 86.5(4) . . ?
O18A W5A O4A 157.9(4) . . ?
O14A W5A O30A 100.8(5) . . ?
O7A W5A O30A 157.2(4) . . ?
O18A W5A O30A 88.0(4) . . ?
O4A W5A O30A 89.6(4) . . ?
O14A W5A O40A 171.8(4) . . ?
O7A W5A O40A 83.4(4) . . ?
O18A W5A O40A 73.2(4) . . ?
O4A W5A O40A 85.1(4) . . ?
O30A W5A O40A 73.9(4) . . ?
O22A W6A O33A 101.9(5) . . ?
O22A W6A O27A 101.1(5) . . ?
O33A W6A O27A 88.9(4) . . ?
O22A W6A O2A 101.7(5) . . ?
O33A W6A O2A 88.2(4) . . ?
O27A W6A O2A 157.2(4) . . ?
O22A W6A O6A 101.1(5) . . ?
O33A W6A O6A 156.9(4) . . ?
O27A W6A O6A 88.6(4) . . ?
O2A W6A O6A 85.4(4) . . ?
O22A W6A O39A 172.3(4) . . ?
O33A W6A O39A 72.7(4) . . ?
O27A W6A O39A 73.6(4) . . ?
O2A W6A O39A 83.9(4) . . ?
O6A W6A O39A 84.5(4) . . ?
O19 W4 O13 102.4(5) . . ?
O19 W4 O27 101.0(5) . . ?
O13 W4 O27 89.5(5) . . ?
O19 W4 O28 100.9(5) . . ?
O13 W4 O28 156.6(4) . . ?
O27 W4 O28 88.8(4) . . ?
O19 W4 O37 101.4(5) . . ?
O13 W4 O37 84.9(4) . . ?
O27 W4 O37 157.6(4) . . ?
O28 W4 O37 87.8(4) . . ?
O19 W4 O140 171.3(5) . . ?
O13 W4 O140 84.4(4) . . ?
O27 W4 O140 73.4(4) . . ?
O28 W4 O140 72.7(4) . . ?
O37 W4 O140 84.5(4) . . ?
O34 W5 O5 102.7(5) . . ?
O34 W5 O16 100.4(5) . . ?
O5 W5 O16 91.0(4) . . ?
O34 W5 O7 101.8(5) . . ?
O5 W5 O7 85.4(4) . . ?
O16 W5 O7 157.8(4) . . ?
O34 W5 O27 98.0(5) . . ?
O5 W5 O27 159.2(4) . . ?
O16 W5 O27 87.0(5) . . ?
O7 W5 O27 88.6(5) . . ?
O34 W5 O140 169.2(4) . . ?
O5 W5 O140 85.7(4) . . ?
O16 W5 O140 72.4(4) . . ?
O7 W5 O140 85.4(4) . . ?
O27 W5 O140 73.9(4) . . ?
O17A W7A O10A 101.9(5) . . ?
O17A W7A O9A 100.6(5) . . ?
O10A W7A O9A 86.3(4) . . ?
O17A W7A O34A 101.0(5) . . ?
O10A W7A O34A 89.3(4) . . ?
O9A W7A O34A 158.4(4) . . ?
O17A W7A O18A 99.9(5) . . ?
O10A W7A O18A 158.2(4) . . ?
O9A W7A O18A 88.6(4) . . ?
O34A W7A O18A 87.7(4) . . ?
O17A W7A O40A 171.3(4) . . ?
O10A W7A O40A 85.4(4) . . ?
O9A W7A O40A 84.4(4) . . ?
O34A W7A O40A 74.2(4) . . ?
O18A W7A O40A 73.0(4) . . ?
O29A W8A O5A 102.8(5) . . ?
O29A W8A O6A 101.5(5) . . ?
O5A W8A O6A 85.1(4) . . ?
O29A W8A O25A 101.2(5) . . ?
O5A W8A O25A 88.9(4) . . ?
O6A W8A O25A 157.3(4) . . ?
O29A W8A O35A 99.6(5) . . ?
O5A W8A O35A 157.6(4) . . ?
O6A W8A O35A 89.1(4) . . ?
O25A W8A O35A 88.1(4) . . ?
O29A W8A O26A 170.9(5) . . ?
O5A W8A O26A 84.5(4) . . ?
O6A W8A O26A 84.4(4) . . ?
O25A W8A O26A 73.2(4) . . ?
O35A W8A O26A 73.4(4) . . ?
O4 W6 O9 102.2(5) . . ?
O4 W6 O22 100.3(5) . . ?
O9 W6 O22 90.9(4) . . ?
O4 W6 O21 102.0(5) . . ?
O9 W6 O21 85.3(4) . . ?
O22 W6 O21 157.6(4) . . ?
O4 W6 O18 98.7(5) . . ?
O9 W6 O18 158.9(4) . . ?
O22 W6 O18 88.7(5) . . ?
O21 W6 O18 87.0(4) . . ?
O4 W6 O2 170.2(5) . . ?
O9 W6 O2 86.5(4) . . ?
O22 W6 O2 74.8(4) . . ?
O21 W6 O2 83.0(4) . . ?
O18 W6 O2 73.0(4) . . ?
O35 W7 O21 102.5(5) . . ?
O35 W7 O12 102.6(5) . . ?
O21 W7 O12 86.1(4) . . ?
O35 W7 O15 100.0(5) . . ?
O21 W7 O15 157.5(4) . . ?
O12 W7 O15 87.5(4) . . ?
O35 W7 O29 99.5(5) . . ?
O21 W7 O29 89.6(5) . . ?
O12 W7 O29 158.0(4) . . ?
O15 W7 O29 88.2(5) . . ?
O35 W7 O3 170.4(5) . . ?
O21 W7 O3 84.3(4) . . ?
O12 W7 O3 84.5(4) . . ?
O15 W7 O3 73.6(4) . . ?
O29 W7 O3 73.5(4) . . ?
O12A W9A O1A 103.1(6) . . ?
O12A W9A O3A 103.3(6) . . ?
O1A W9A O3A 87.9(5) . . ?
O12A W9A O16A 98.7(6) . . ?
O1A W9A O16A 91.1(4) . . ?
O3A W9A O16A 157.6(4) . . ?
O12A W9A O27A 98.6(6) . . ?
O1A W9A O27A 158.3(4) . . ?
O3A W9A O27A 85.4(4) . . ?
O16A W9A O27A 87.3(4) . . ?
O12A W9A O39A 168.2(5) . . ?
O1A W9A O39A 85.5(4) . . ?
O3A W9A O39A 84.9(4) . . ?
O16A W9A O39A 72.8(4) . . ?
O27A W9A O39A 73.3(4) . . ?
O31 W8 O36 99.5(5) . . ?
O31 W8 O8 101.6(5) . . ?
O36 W8 O8 91.2(4) . . ?
O31 W8 O26 99.8(5) . . ?
O36 W8 O26 87.9(4) . . ?
O8 W8 O26 158.4(4) . . ?
O31 W8 O10 101.9(5) . . ?
O36 W8 O10 158.7(4) . . ?
O8 W8 O10 85.4(4) . . ?
O26 W8 O10 87.6(4) . . ?
O31 W8 O1 171.3(5) . . ?
O36 W8 O1 74.4(4) . . ?
O8 W8 O1 84.9(4) . . ?
O26 W8 O1 74.1(4) . . ?
O10 W8 O1 84.3(4) . . ?
O38 W9 O30 101.9(5) . . ?
O38 W9 O12 101.0(5) . . ?
O30 W9 O12 157.1(4) . . ?
O38 W9 O26 100.1(5) . . ?
O30 W9 O26 87.7(4) . . ?
O12 W9 O26 89.3(4) . . ?
O38 W9 O9 102.3(5) . . ?
O30 W9 O9 88.7(4) . . ?
O12 W9 O9 85.5(4) . . ?
O26 W9 O9 157.6(4) . . ?
O38 W9 O1 172.2(5) . . ?
O30 W9 O1 73.7(4) . . ?
O12 W9 O1 83.7(4) . . ?
O26 W9 O1 73.6(4) . . ?
O9 W9 O1 84.1(4) . . ?
O38A W10A O30A 99.8(5) . . ?
O38A W10A O34A 101.5(5) . . ?
O30A W10A O34A 89.1(4) . . ?
O38A W10A O8A 102.8(5) . . ?
O30A W10A O8A 157.2(4) . . ?
O34A W10A O8A 89.7(4) . . ?
O38A W10A O1A 101.5(5) . . ?
O30A W10A O1A 88.1(4) . . ?
O34A W10A O1A 157.0(4) . . ?
O8A W10A O1A 84.3(4) . . ?
O38A W10A O40A 171.7(5) . . ?
O30A W10A O40A 73.7(4) . . ?
O34A W10A O40A 73.6(4) . . ?
O8A W10A O40A 84.1(4) . . ?
O1A W10A O40A 83.7(4) . . ?
O24A W11A O20A 100.7(6) . . ?
O24A W11A O25A 100.2(5) . . ?
O20A W11A O25A 89.3(4) . . ?
O24A W11A O19A 100.3(5) . . ?
O20A W11A O19A 158.9(5) . . ?
O25A W11A O19A 88.3(5) . . ?
O24A W11A O10A 101.8(5) . . ?
O20A W11A O10A 84.7(4) . . ?
O25A W11A O10A 157.9(4) . . ?
O19A W11A O10A 89.7(4) . . ?
O24A W11A O26A 171.4(4) . . ?
O20A W11A O26A 85.1(4) . . ?
O25A W11A O26A 73.4(4) . . ?
O19A W11A O26A 74.1(4) . . ?
O10A W11A O26A 84.9(4) . . ?
O33 W10 O11 100.3(5) . . ?
O33 W10 O16 102.1(5) . . ?
O11 W10 O16 157.5(4) . . ?
O33 W10 O28 100.6(5) . . ?
O11 W10 O28 89.9(4) . . ?
O16 W10 O28 87.8(4) . . ?
O33 W10 O8 101.4(5) . . ?
O11 W10 O8 85.2(4) . . ?
O16 W10 O8 88.6(4) . . ?
O28 W10 O8 157.9(4) . . ?
O33 W10 O140 172.5(5) . . ?
O11 W10 O140 85.2(4) . . ?
O16 W10 O140 72.7(4) . . ?
O28 W10 O140 74.0(4) . . ?
O8 W10 O140 84.1(4) . . ?
O32 W11 O37 102.1(5) . . ?
O32 W11 O24 102.4(5) . . ?
O37 W11 O24 91.1(5) . . ?
O32 W11 O14 100.0(5) . . ?
O37 W11 O14 85.5(4) . . ?
O24 W11 O14 157.6(4) . . ?
O32 W11 O29 99.4(5) . . ?
O37 W11 O29 158.2(4) . . ?
O24 W11 O29 87.8(5) . . ?
O14 W11 O29 87.3(4) . . ?
O32 W11 O3 170.8(4) . . ?
O37 W11 O3 86.3(4) . . ?
O24 W11 O3 73.3(4) . . ?
O14 W11 O3 84.4(4) . . ?
O29 W11 O3 72.6(4) . . ?
O23A W12A O8A 103.7(6) . . ?
O23A W12A O35A 98.7(5) . . ?
O8A W12A O35A 157.5(4) . . ?
O23A W12A O19A 98.9(5) . . ?
O8A W12A O19A 90.0(5) . . ?
O35A W12A O19A 88.2(5) . . ?
O23A W12A O3A 103.2(5) . . ?
O8A W12A O3A 86.4(5) . . ?
O35A W12A O3A 86.9(4) . . ?
O19A W12A O3A 157.9(4) . . ?
O23A W12A O26A 169.3(5) . . ?
O8A W12A O26A 84.6(4) . . ?
O35A W12A O26A 73.4(4) . . ?
O19A W12A O26A 74.0(4) . . ?
O3A W12A O26A 83.9(4) . . ?
O39 W12 O11 102.0(5) . . ?
O39 W12 O15 100.2(5) . . ?
O11 W12 O15 157.8(4) . . ?
O39 W12 O10 100.7(5) . . ?
O11 W12 O10 86.7(4) . . ?
O15 W12 O10 89.2(4) . . ?
O39 W12 O24 101.2(5) . . ?
O11 W12 O24 87.2(4) . . ?
O15 W12 O24 88.6(5) . . ?
O10 W12 O24 158.1(4) . . ?
O39 W12 O3 171.8(4) . . ?
O11 W12 O3 84.2(4) . . ?
O15 W12 O3 73.7(4) . . ?
O10 W12 O3 84.9(4) . . ?
O24 W12 O3 73.5(4) . . ?
O40A Si1A O37A 109.1(5) . . ?
O40A Si1A O39A 109.1(5) . . ?
O37A Si1A O39A 109.6(5) . . ?
O40A Si1A O26A 110.0(5) . . ?
O37A Si1A O26A 109.1(5) . . ?
O39A Si1A O26A 110.0(5) . . ?
O1 Si1 O140 110.7(5) . . ?
O1 Si1 O3 108.9(5) . . ?
O140 Si1 O3 109.4(5) . . ?
O1 Si1 O2 109.1(5) . . ?
O140 Si1 O2 109.2(5) . . ?
O3 Si1 O2 109.4(5) . . ?
W2A O41A W3A 150.6(6) . . ?
W9A O1A W10A 151.7(6) . . ?
W6A O2A W1A 150.5(6) . . ?
W5 O5 W3 151.4(6) . . ?
W9A O3A W12A 148.3(6) . . ?
W3 O6 W1 151.1(6) . . ?
W1 O7 W5 151.0(6) . . ?
W8 O8 W10 152.6(6) . . ?
W2A O4A W5A 150.0(6) . . ?
W8A O5A W1A 151.7(6) . . ?
W8A O6A W6A 152.9(6) . . ?
W3A O7A W5A 151.5(6) . . ?
W6 O9 W9 151.7(6) . . ?
W12 O10 W8 150.3(6) . . ?
W12A O8A W10A 153.9(6) . . ?
W4A O9A W7A 150.0(6) . . ?
W7A O10A W11A 151.9(6) . . ?
W12 O11 W10 151.7(6) . . ?
W3A O11A W4A 121.3(5) . . ?
W7 O12 W9 151.1(5) . . ?
W4 O13 W2 151.8(6) . . ?
W2A O16A W9A 121.7(5) . . ?
W2 O14 W11 151.2(6) . . ?
W5A O18A W7A 122.1(5) . . ?
W12 O15 W7 121.4(5) . . ?
W10 O16 W5 122.8(6) . . ?
W2 O18 W6 121.6(5) . . ?
W11A O19A W12A 120.7(5) . . ?
W11A O20A W4A 152.4(6) . . ?
W1 O20 W2 122.6(6) . . ?
W7 O21 W6 152.6(6) . . ?
W1A O21A W3A 122.0(5) . . ?
W6 O22 W1 120.7(5) . . ?
W11 O24 W12 121.9(5) . . ?
W8 O26 W9 121.2(5) . . ?
W4 O27 W5 121.5(5) . . ?
W10 O28 W4 121.9(5) . . ?
W7 O29 W11 122.1(5) . . ?
W9 O30 W3 121.5(5) . . ?
O5E C02B N1E 108.7(13) . . ?
O5E C02B C5E 108.3(13) . . ?
N1E C02B C5E 110.4(13) . . ?
W11A O25A W8A 122.3(5) . . ?
Si1A O26A W12A 124.7(5) . . ?
Si1A O26A W8A 124.4(5) . . ?
W12A O26A W8A 91.6(3) . . ?
Si1A O26A W11A 124.0(5) . . ?
W12A O26A W11A 91.2(3) . . ?
W8A O26A W11A 91.1(3) . . ?
W6A O27A W9A 121.8(5) . . ?
W10A O30A W5A 122.0(5) . . ?
W4A O31A W1A 121.9(5) . . ?
W6A O33A W2A 122.7(5) . . ?
W8 O36 W3 121.4(5) . . ?
N3B C2B N2B 115.2(19) . . ?
N3B C2B C4B 117.4(19) . . ?
N2B C2B C4B 127.3(19) . . ?
W10A O34A W7A 121.9(5) . . ?
W8A O35A W12A 121.6(5) . . ?
W11 O37 W4 152.2(6) . . ?
Si1A O37A W1A 124.2(5) . . ?
Si1A O37A W4A 125.3(5) . . ?
W1A O37A W4A 91.4(3) . . ?
Si1A O37A W3A 124.0(4) . . ?
W1A O37A W3A 91.1(3) . . ?
W4A O37A W3A 90.6(3) . . ?
Si1A O39A W2A 125.1(5) . . ?
Si1A O39A W9A 123.4(5) . . ?
W2A O39A W9A 92.2(3) . . ?
Si1A O39A W6A 124.0(5) . . ?
W2A O39A W6A 91.3(3) . . ?
W9A O39A W6A 91.2(3) . . ?
Si1 O1 W8 124.0(5) . . ?
Si1 O1 W3 123.8(5) . . ?
W8 O1 W3 91.1(3) . . ?
Si1 O1 W9 125.8(5) . . ?
W8 O1 W9 91.0(3) . . ?
W3 O1 W9 91.0(3) . . ?
Si1 O2 W2 124.4(5) . . ?
Si1 O2 W6 124.1(5) . . ?
W2 O2 W6 91.9(3) . . ?
Si1 O2 W1 124.5(5) . . ?
W2 O2 W1 91.5(3) . . ?
W6 O2 W1 90.5(3) . . ?
Si1 O3 W12 124.6(5) . . ?
Si1 O3 W7 124.4(5) . . ?
W12 O3 W7 91.3(3) . . ?
Si1 O3 W11 123.7(5) . . ?
W12 O3 W11 91.2(3) . . ?
W7 O3 W11 91.8(3) . . ?
Si1A O40A W5A 125.4(5) . . ?
Si1A O40A W7A 124.3(5) . . ?
W5A O40A W7A 91.6(3) . . ?
Si1A O40A W10A 124.6(5) . . ?
W5A O40A W10A 90.3(3) . . ?
W7A O40A W10A 90.3(3) . . ?
Si1 O140 W10 124.1(5) . . ?
Si1 O140 W5 123.7(5) . . ?
W10 O140 W5 92.1(3) . . ?
Si1 O140 W4 124.7(5) . . ?
W10 O140 W4 91.3(3) . . ?
W5 O140 W4 91.2(3) . . ?
C4G N1G C1G 122.1(14) . . ?
C4G N1G C5G 120.0(13) . . ?
C1G N1G C5G 117.9(12) . . ?
C6C O4C C9C 115.9(14) . . ?
C2G N2G C1G 125.8(13) . . ?
C5C N2C C3C 121.4(14) . . ?
C1F N1F C4F 117.4(15) . . ?
C1F N1F C5F 118.6(14) . . ?
C4F N1F C5F 123.8(15) . . ?
C5G O4G C8G 109.6(12) . . ?
C02B O5E C7E 112.6(12) . . ?
C5C N1C C1C 120.2(14) . . ?
C5C N1C C6C 116.0(14) . . ?
C1C N1C C6C 122.4(14) . . ?
C5F O4F C8F 108.3(12) . . ?
C4E N1E C1E 123.4(16) . . ?
C4E N1E C02B 121.8(14) . . ?
C1E N1E C02B 114.7(14) . . ?
C2F N2F C1F 125.6(16) . . ?
O4F C8F C7F 106.5(12) . . ?
O4F C8F C9F 108.5(14) . . ?
C7F C8F C9F 116.2(14) . . ?
O1E C1E N1E 124.4(17) . . ?
O1E C1E N3E 121.2(18) . . ?
N1E C1E N3E 114.4(17) . . ?
O3F C7F C8F 114.0(12) . . ?
O3F C7F C6F 112.1(12) . . ?
C8F C7F C6F 100.6(12) . . ?
O1F C1F N1F 122.0(15) . . ?
O1F C1F N2F 120.5(15) . . ?
N1F C1F N2F 117.5(14) . . ?
C2B N3B C3B 126.4(17) . . ?
C1C C4C C3C 118.4(17) . . ?
C6B O4B C8B 111.2(13) . . ?
N3G C2G N2G 121.8(16) . . ?
N3G C2G C3G 121.1(16) . . ?
N2G C2G C3G 117.1(14) . . ?
O2C C7C C6C 111.0(13) . . ?
O2C C7C C8C 108.3(14) . . ?
C6C C7C C8C 97.0(12) . . ?
O1G C1G N2G 121.5(14) . . ?
O1G C1G N1G 123.3(15) . . ?
N2G C1G N1G 115.2(13) . . ?
O5B C3B N1B 125.2(19) . . ?
O5B C3B N3B 122.8(16) . . ?
N1B C3B N3B 112.0(17) . . ?
C2A N2A C1A 123(2) . . ?
C3F C4F N1F 125.9(17) . . ?
O2F C6F C7F 110.9(12) . . ?
O2F C6F C5F 106.9(13) . . ?
C7F C6F C5F 103.3(13) . . ?
C1E N3E C3E 123.0(16) . . ?
O2G C6G C7G 113.7(14) . . ?
O2G C6G C5G 111.5(13) . . ?
C7G C6G C5G 102.6(12) . . ?
O4F C5F N1F 109.2(14) . . ?
O4F C5F C6F 106.5(13) . . ?
N1F C5F C6F 111.0(13) . . ?
O1C C5C N2C 119.0(16) . . ?
O1C C5C N1C 124.2(16) . . ?
N2C C5C N1C 116.8(15) . . ?
O5C C10C C9C 102.6(14) . . ?
O3E C6E C7E 109.5(15) . . ?
O3E C6E C5E 113.5(15) . . ?
C7E C6E C5E 106.0(14) . . ?
N3C C3C C4C 123.9(18) . . ?
N3C C3C N2C 115.9(17) . . ?
C4C C3C N2C 120.3(15) . . ?
O3B C10B C8B 109.1(14) . . ?
O3B C10B C11B 115.4(15) . . ?
C8B C10B C11B 101.4(13) . . ?
C5B N1B C3B 123.3(17) . . ?
C5B N1B C6B 123.4(14) . . ?
C3B N1B C6B 113.3(16) . . ?
O1AX C1A N2A 121(2) . . ?
O1AX C1A N3A 124(2) . . ?
N2A C1A N3A 114.1(18) . . ?
C4A N3A C1A 127.0(19) . . ?
C4A N3A C5A 119(2) . . ?
C1A N3A C5A 114.2(18) . . ?
O3AX C6A C7A 110.4(15) . . ?
O3AX C6A C5A 108.7(14) . . ?
C7A C6A C5A 102.9(18) . . ?
N3F C2F N2F 118(2) . . ?
N3F C2F C3F 125.4(18) . . ?
N2F C2F C3F 116.5(17) . . ?
O4B C6B N1B 108.9(16) . . ?
O4B C6B C11B 107.3(14) . . ?
N1B C6B C11B 113.6(13) . . ?
O3G C7G C6G 112.6(15) . . ?
O3G C7G C8G 107.9(15) . . ?
C6G C7G C8G 102.2(13) . . ?
O5F C9F C8F 109.4(14) . . ?
C5B C4B C2B 117(2) . . ?
N1G C4G C3G 122.6(16) . . ?
C5A O2AX C8A 105.5(16) . . ?
O2E C5E C02B 106.8(15) . . ?
O2E C5E C6E 108.7(15) . . ?
C02B C5E C6E 98.5(13) . . ?
O4G C5G N1G 104.8(12) . . ?
O4G C5G C6G 104.6(12) . . ?
N1G C5G C6G 115.2(12) . . ?
N2E C3E C2E 125(2) . . ?
N2E C3E N3E 115(2) . . ?
C2E C3E N3E 119.5(17) . . ?
C12B C8B O4B 111.5(14) . . ?
C12B C8B C10B 118.4(15) . . ?
O4B C8B C10B 102.6(12) . . ?
C2D C1D C6D 115.7(17) . . ?
C2D C1D C7D 120.8(18) . . ?
C6D C1D C7D 123.5(16) . . ?
C4F C3F C2F 117.0(15) . . ?
O4C C6C N1C 108.6(14) . . ?
O4C C6C C7C 106.0(13) . . ?
N1C C6C C7C 109.6(13) . . ?
C3D C4D O2D 120.4(16) . . ?
C3D C4D C5D 122.4(16) . . ?
O2D C4D C5D 117.2(15) . . ?
O2B C11B C6B 107.7(15) . . ?
O2B C11B C10B 109.9(15) . . ?
C6B C11B C10B 103.4(14) . . ?
C4C C1C N1C 122.5(17) . . ?
N1D C8D C7D 111.0(16) . . ?
C3E C2E C4E 118(2) . . ?
N1E C4E C2E 121.2(18) . . ?
O4G C8G C7G 106.8(14) . . ?
O4G C8G C9G 104.8(18) . . ?
C7G C8G C9G 105(2) . . ?
N1A C2A N2A 115(2) . . ?
N1A C2A C3A 128(2) . . ?
N2A C2A C3A 117.3(19) . . ?
C3A C4A N3A 116(3) . . ?
O4AX C7A C6A 118.6(19) . . ?
O4AX C7A C8A 111(2) . . ?
C6A C7A C8A 104.2(17) . . ?
C4G C3G C2G 116.4(15) . . ?
O1D C5D C6D 123.0(15) . . ?
O1D C5D C4D 120.3(15) . . ?
C6D C5D C4D 116.6(15) . . ?
C1D C7D C8D 110.3(17) . . ?
C5D C6D C1D 123.4(15) . . ?
N1B C5B C4B 122.5(17) . . ?
O4C C9C C8C 101.3(16) . . ?
O4C C9C C10C 109.3(13) . . ?
C8C C9C C10C 111.4(15) . . ?
O3C C8C C9C 112.6(17) . . ?
O3C C8C C7C 107.4(16) . . ?
C9C C8C C7C 101.5(14) . . ?
C4D C3D C2D 118.2(18) . . ?
O4E C8E C7E 112.5(16) . . ?
C8E C7E O5E 108.8(14) . . ?
C8E C7E C6E 115.7(14) . . ?
O5E C7E C6E 100.4(13) . . ?
C4A C3A C2A 122(2) . . ?
O1B C12B C8B 112.4(14) . . ?
O5G C9G C8G 102(3) . . ?
O2AX C5A N3A 106.1(18) . . ?
O2AX C5A C6A 109.9(18) . . ?
N3A C5A C6A 113.7(16) . . ?
O2AX C8A C9A 108(2) . . ?
O2AX C8A C7A 101.2(18) . . ?
C9A C8A C7A 123(2) . . ?
C1D C2D C3D 123.3(18) . . ?
O5AX C9A C8A 115(3) . . ?

loop_
_geom_bond_atom_site_label_1
_geom_bond_atom_site_label_2
_geom_bond_distance
_geom_bond_site_symmetry_2
_geom_bond_publ_flag
W1 O23 1.720(10) . ?
W1 O7 1.899(11) . ?
W1 O20 1.915(10) . ?
W1 O6 1.937(10) . ?
W1 O22 1.946(10) . ?
W1 O2 2.375(10) . ?
W1A O36A 1.709(10) . ?
W1A O2A 1.920(10) . ?
W1A O21A 1.931(10) . ?
W1A O5A 1.939(11) . ?
W1A O31A 1.955(9) . ?
W1A O37A 2.350(8) . ?
W2 O25 1.718(11) . ?
W2 O14 1.911(10) . ?
W2 O13 1.921(11) . ?
W2 O18 1.926(10) . ?
W2 O20 1.949(11) . ?
W2 O2 2.356(9) . ?
W2A O28A 1.725(12) . ?
W2A O41A 1.902(11) . ?
W2A O4A 1.912(10) . ?
W2A O16A 1.936(11) . ?
W2A O33A 1.943(10) . ?
W2A O39A 2.336(9) . ?
W3A O15A 1.700(11) . ?
W3A O7A 1.917(9) . ?
W3A O41A 1.933(10) . ?
W3A O11A 1.937(10) . ?
W3A O21A 1.942(9) . ?
W3A O37A 2.394(8) . ?
W4A O32A 1.732(10) . ?
W4A O31A 1.900(9) . ?
W4A O9A 1.905(10) . ?
W4A O11A 1.939(10) . ?
W4A O20A 1.942(11) . ?
W4A O37A 2.357(9) . ?
W3 O17 1.713(10) . ?
W3 O6 1.892(11) . ?
W3 O5 1.925(10) . ?
W3 O30 1.931(10) . ?
W3 O36 1.963(11) . ?
W3 O1 2.359(9) . ?
W5A O14A 1.705(10) . ?
W5A O7A 1.918(10) . ?
W5A O18A 1.932(10) . ?
W5A O4A 1.932(10) . ?
W5A O30A 1.940(10) . ?
W5A O40A 2.363(9) . ?
W6A O22A 1.731(10) . ?
W6A O33A 1.905(11) . ?
W6A O27A 1.911(11) . ?
W6A O2A 1.917(10) . ?
W6A O6A 1.925(10) . ?
W6A O39A 2.386(9) . ?
W4 O19 1.699(11) . ?
W4 O13 1.908(10) . ?
W4 O27 1.927(11) . ?
W4 O28 1.942(10) . ?
W4 O37 1.944(10) . ?
W4 O140 2.378(9) . ?
W5 O34 1.747(11) . ?
W5 O5 1.914(10) . ?
W5 O16 1.929(11) . ?
W5 O7 1.934(11) . ?
W5 O27 1.940(10) . ?
W5 O140 2.346(9) . ?
W7A O17A 1.703(10) . ?
W7A O10A 1.896(10) . ?
W7A O9A 1.924(11) . ?
W7A O34A 1.929(10) . ?
W7A O18A 1.940(10) . ?
W7A O40A 2.363(9) . ?
W8A O29A 1.722(11) . ?
W8A O5A 1.884(11) . ?
W8A O6A 1.914(10) . ?
W8A O25A 1.927(10) . ?
W8A O35A 1.932(10) . ?
W8A O26A 2.357(9) . ?
W6 O4 1.742(12) . ?
W6 O9 1.879(10) . ?
W6 O22 1.922(10) . ?
W6 O21 1.938(10) . ?
W6 O18 1.955(10) . ?
W6 O2 2.357(9) . ?
W7 O35 1.707(10) . ?
W7 O21 1.889(11) . ?
W7 O12 1.910(10) . ?
W7 O15 1.924(10) . ?
W7 O29 1.934(10) . ?
W7 O3 2.343(9) . ?
W9A O12A 1.711(12) . ?
W9A O1A 1.870(10) . ?
W9A O3A 1.937(11) . ?
W9A O16A 1.937(11) . ?
W9A O27A 1.968(10) . ?
W9A O39A 2.360(9) . ?
W8 O31 1.714(11) . ?
W8 O36 1.893(11) . ?
W8 O8 1.909(11) . ?
W8 O26 1.923(10) . ?
W8 O10 1.931(10) . ?
W8 O1 2.352(10) . ?
W9 O38 1.728(10) . ?
W9 O30 1.930(11) . ?
W9 O12 1.935(10) . ?
W9 O26 1.936(10) . ?
W9 O9 1.952(10) . ?
W9 O1 2.363(10) . ?
W10A O38A 1.709(11) . ?
W10A O30A 1.911(10) . ?
W10A O34A 1.925(10) . ?
W10A O8A 1.926(11) . ?
W10A O1A 1.964(11) . ?
W10A O40A 2.388(9) . ?
W11A O24A 1.715(11) . ?
W11A O20A 1.872(11) . ?
W11A O25A 1.914(10) . ?
W11A O19A 1.929(10) . ?
W11A O10A 1.930(10) . ?
W11A O26A 2.358(9) . ?
W10 O33 1.708(11) . ?
W10 O11 1.916(10) . ?
W10 O16 1.916(11) . ?
W10 O28 1.917(10) . ?
W10 O8 1.934(10) . ?
W10 O140 2.341(9) . ?
W11 O32 1.708(11) . ?
W11 O37 1.878(10) . ?
W11 O24 1.910(10) . ?
W11 O14 1.920(11) . ?
W11 O29 1.943(11) . ?
W11 O3 2.378(9) . ?
W12A O23A 1.706(11) . ?
W12A O8A 1.900(11) . ?
W12A O35A 1.936(10) . ?
W12A O19A 1.943(10) . ?
W12A O3A 1.946(11) . ?
W12A O26A 2.353(10) . ?
W12 O39 1.714(10) . ?
W12 O11 1.907(10) . ?
W12 O15 1.920(10) . ?
W12 O10 1.923(10) . ?
W12 O24 1.947(10) . ?
W12 O3 2.342(9) . ?
Si1A O40A 1.612(10) . ?
Si1A O37A 1.613(9) . ?
Si1A O39A 1.640(10) . ?
Si1A O26A 1.644(10) . ?
Si1 O1 1.631(10) . ?
Si1 O140 1.634(10) . ?
Si1 O3 1.636(9) . ?
Si1 O2 1.638(10) . ?
C02B O5E 1.414(19) . ?
C02B N1E 1.50(2) . ?
C02B C5E 1.54(2) . ?
C2B N3B 1.29(2) . ?
C2B N2B 1.30(2) . ?
C2B C4B 1.44(3) . ?
O5B C3B 1.19(2) . ?
N3G C2G 1.30(2) . ?
N1G C4G 1.35(2) . ?
N1G C1G 1.393(19) . ?
N1G C5G 1.533(19) . ?
O1F C1F 1.241(19) . ?
O1G C1G 1.195(18) . ?
O4C C6C 1.43(2) . ?
O4C C9C 1.50(2) . ?
N2G C2G 1.35(2) . ?
N2G C1G 1.37(2) . ?
N2C C5C 1.37(2) . ?
N2C C3C 1.42(2) . ?
O1E C1E 1.19(2) . ?
O3G C7G 1.41(2) . ?
N1F C1F 1.35(2) . ?
N1F C4F 1.38(2) . ?
N1F C5F 1.47(2) . ?
O4G C5G 1.439(18) . ?
O4G C8G 1.46(2) . ?
O1C C5C 1.21(2) . ?
O5E C7E 1.48(2) . ?
N1C C5C 1.38(2) . ?
N1C C1C 1.40(2) . ?
N1C C6C 1.49(2) . ?
O2F C6F 1.452(18) . ?
O4F C5F 1.43(2) . ?
O4F C8F 1.428(19) . ?
N1E C4E 1.38(2) . ?
N1E C1E 1.41(2) . ?
O3C C8C 1.37(2) . ?
O2D C4D 1.41(2) . ?
N2F C2F 1.35(2) . ?
N2F C1F 1.38(2) . ?
O3F C7F 1.430(18) . ?
C8F C7F 1.50(2) . ?
C8F C9F 1.51(2) . ?
C1E N3E 1.41(2) . ?
C7F C6F 1.51(2) . ?
N3B C3B 1.43(3) . ?
N3C C3C 1.31(2) . ?
C4C C1C 1.33(2) . ?
C4C C3C 1.36(2) . ?
O4B C6B 1.441(19) . ?
O4B C8B 1.50(2) . ?
C2G C3G 1.48(2) . ?
C7C O2C 1.41(2) . ?
C7C C6C 1.61(2) . ?
C7C C8C 1.72(3) . ?
O2E C5E 1.46(2) . ?
C3B N1B 1.36(2) . ?
N2A C2A 1.39(2) . ?
N2A C1A 1.40(3) . ?
C4F C3F 1.33(3) . ?
O4E C8E 1.38(2) . ?
C6F C5F 1.54(2) . ?
N3E C3E 1.42(3) . ?
C6G O2G 1.37(2) . ?
C6G C7G 1.50(2) . ?
C6G C5G 1.57(2) . ?
O5C C10C 1.43(2) . ?
O2B C11B 1.43(2) . ?
N1D C8D 1.54(2) . ?
N1A C2A 1.36(3) . ?
O5F C9F 1.43(2) . ?
C10C C9C 1.64(3) . ?
O3AX C6A 1.41(2) . ?
O1D C5D 1.32(2) . ?
C6E O3E 1.44(2) . ?
C6E C7E 1.52(2) . ?
C6E C5E 1.57(2) . ?
O3B C10B 1.38(2) . ?
C10B C8B 1.55(2) . ?
C10B C11B 1.60(2) . ?
N1B C5B 1.33(2) . ?
N1B C6B 1.51(2) . ?
C1A O1AX 1.23(2) . ?
C1A N3A 1.42(3) . ?
N3A C4A 1.39(3) . ?
N3A C5A 1.50(2) . ?
N3F C2F 1.32(2) . ?
C6A C7A 1.49(3) . ?
C6A C5A 1.57(2) . ?
C2F C3F 1.42(3) . ?
C6B C11B 1.52(3) . ?
C7G C8G 1.52(2) . ?
C4B C5B 1.34(3) . ?
C4G C3G 1.36(2) . ?
O2AX C5A 1.39(3) . ?
O2AX C8A 1.52(3) . ?
C3E N2E 1.31(2) . ?
C3E C2E 1.39(3) . ?
C8B C12B 1.43(2) . ?
C1D C2D 1.36(2) . ?
C1D C6D 1.46(2) . ?
C1D C7D 1.48(2) . ?
C4D C3D 1.38(2) . ?
C4D C5D 1.42(2) . ?
C8D C7D 1.58(3) . ?
C2E C4E 1.39(3) . ?
C8G C9G 1.60(4) . ?
C2A C3A 1.47(4) . ?
C4A C3A 1.35(3) . ?
C7A O4AX 1.38(2) . ?
C7A C8A 1.56(3) . ?
C5D C6D 1.38(2) . ?
C9C C8C 1.57(3) . ?
C3D C2D 1.42(3) . ?
C8E C7E 1.47(3) . ?
O1B C12B 1.42(2) . ?
C9G O5G 1.43(4) . ?
C8A C9A 1.53(4) . ?
C9A O5AX 1.24(3) . ?
